data_4134362
loop_
_publ_author_name
'Ramirez, Bianca L.'
'Lu, Connie C.'

_publ_section_title
;
 Rare-Earth Supported Nickel Catalysts for Alkyne Semihydrogenation:
 Chemo- and Regioselectivity Impacted by the Lewis Acidity and Size of the
 Support.
;
_journal_name_full 'Journal of the American Chemical Society'
_journal_paper_doi 10.1021/jacs.0c00905
_journal_year 2020
_chemical_formula_moiety 'C53 H73 N3 Ni P3 Y'
_chemical_formula_sum 'C53 H73 N3 Ni P3 Y'
_chemical_formula_weight 992.67
_chemical_name_common 18088-DPA-NiYL3
_space_group_crystal_system monoclinic
_space_group_IT_number 14
_space_group_name_Hall '-P 2yn'
_space_group_name_H-M_alt 'P 1 21/n 1'
_atom_sites_solution_hydrogens geom
_audit_creation_method SHELXL-2016/6
_cell_angle_alpha 90
_cell_angle_beta 98.2860(10)
_cell_angle_gamma 90
_cell_formula_units_Z 8
_cell_length_a 19.7163(5)
_cell_length_b 11.1180(3)
_cell_length_c 49.2039(13)
_cell_measurement_reflns_used 9757
_cell_measurement_temperature 100(2)
_cell_measurement_theta_max 28.69
_cell_measurement_theta_min 2.32
_cell_volume 10673.2(5)
_computing_cell_refinement 'Bruker SAINT'
_computing_data_collection 'Bruker APEX3'
_computing_data_reduction 'Bruker SAINT'
_computing_molecular_graphics 'ShelXle Rev. 712 (Huebschle, 2011)'
_computing_publication_material 'Bruker SHELXTL'
_computing_structure_refinement 'SHELXL-2014 (Sheldrick, 2014)'
_computing_structure_solution 'SHELXS-97 (Sheldrick, 2008)'
_diffrn_ambient_temperature 100(2)
_diffrn_measured_fraction_theta_full 0.999
_diffrn_measured_fraction_theta_max 1.000
_diffrn_measurement_device_type 'Bruker APEX-II CCD'
_diffrn_measurement_method '\f and \w scans'
_diffrn_radiation_type MoK\a
_diffrn_radiation_wavelength 0.71073
_diffrn_reflns_av_R_equivalents 0.0652
_diffrn_reflns_av_unetI/netI 0.0393
_diffrn_reflns_Laue_measured_fraction_full 0.999
_diffrn_reflns_Laue_measured_fraction_max 1.000
_diffrn_reflns_limit_h_max 25
_diffrn_reflns_limit_h_min -25
_diffrn_reflns_limit_k_max 14
_diffrn_reflns_limit_k_min -14
_diffrn_reflns_limit_l_max 63
_diffrn_reflns_limit_l_min -63
_diffrn_reflns_number 185917
_diffrn_reflns_point_group_measured_fraction_full 0.999
_diffrn_reflns_point_group_measured_fraction_max 1.000
_diffrn_reflns_theta_full 25.242
_diffrn_reflns_theta_max 27.484
_diffrn_reflns_theta_min 2.120
_diffrn_source 'I\uS 3.0 Microfocus Tube'
_exptl_absorpt_coefficient_mu 1.560
_exptl_absorpt_correction_type multi-scan
_exptl_absorpt_process_details 'SADABS, R. Blessing, 1995'
_exptl_crystal_colour yellow
_exptl_crystal_density_diffrn 1.236
_exptl_crystal_description plate
_exptl_crystal_F_000 4192
_exptl_crystal_size_max 0.130
_exptl_crystal_size_mid 0.080
_exptl_crystal_size_min 0.050
_exptl_transmission_factor_max 0.7461
_exptl_transmission_factor_min 0.6874
_refine_diff_density_max 0.674
_refine_diff_density_min -0.655
_refine_diff_density_rms 0.069
_refine_ls_extinction_method none
_refine_ls_goodness_of_fit_ref 1.069
_refine_ls_hydrogen_treatment constr
_refine_ls_matrix_type full
_refine_ls_number_parameters 1170
_refine_ls_number_reflns 24509
_refine_ls_number_restraints 110
_refine_ls_restrained_S_all 1.068
_refine_ls_R_factor_all 0.0591
_refine_ls_R_factor_gt 0.0426
_refine_ls_shift/su_max 0.002
_refine_ls_shift/su_mean 0.000
_refine_ls_structure_factor_coef Fsqd
_refine_ls_weighting_details 'w=1/[\s^2^(Fo^2^)+(0.0284P)^2^+13.3169P] where P=(Fo^2^+2Fc^2^)/3'
_refine_ls_weighting_scheme calc
_refine_ls_wR_factor_gt 0.0838
_refine_ls_wR_factor_ref 0.0890
_reflns_Friedel_coverage 0.000
_reflns_number_gt 20031
_reflns_number_total 24509
_reflns_threshold_expression 'I > 2\s(I)'
_cod_data_source_file ja0c00905_si_001.cif
_cod_data_source_block 18088_Complex-7-DPA
_cod_original_sg_symbol_H-M 'P 21/n'
_cod_database_code 4134362
_shelx_shelxl_version_number 2016/6
_shelx_space_group_comment
;
The symmetry employed for this shelxl refinement is uniquely defined
by the following loop, which should always be used as a source of
symmetry information in preference to the above space-group names.
They are only intended as comments.
;
_shelx_estimated_absorpt_t_min 0.823
_shelx_estimated_absorpt_t_max 0.926

loop_
_space_group_symop_operation_xyz
'x, y, z'
'-x+1/2, y+1/2, -z+1/2'
'-x, -y, -z'
'x-1/2, -y-1/2, z-1/2'

loop_
_atom_site_label
_atom_site_type_symbol
_atom_site_fract_x
_atom_site_fract_y
_atom_site_fract_z
_atom_site_U_iso_or_equiv
_atom_site_adp_type
_atom_site_occupancy
_atom_site_site_symmetry_order
_atom_site_calc_flag
_atom_site_refinement_flags_posn
_atom_site_refinement_flags_adp
_atom_site_refinement_flags_occupancy
_atom_site_disorder_assembly
_atom_site_disorder_group
Y1 Y 0.35761(2) 0.48679(2) 0.16410(2) 0.01535(5) Uani 1 1 d . . . . .
Y1' Y 0.72755(2) 0.38874(2) 0.43233(2) 0.01792(5) Uani 1 1 d . . . . .
Ni1' Ni 0.59795(2) 0.29831(3) 0.42146(2) 0.01980(7) Uani 1 1 d . . . . .
P1' P 0.63253(3) 0.17555(6) 0.45690(2) 0.02037(13) Uani 1 1 d . . . . .
N1' N 0.76533(10) 0.21004(18) 0.44801(4) 0.0181(4) Uani 1 1 d . . . . .
Ni1 Ni 0.48188(2) 0.55581(3) 0.18847(2) 0.01700(7) Uani 1 1 d . . . . .
P1 P 0.52350(3) 0.41510(6) 0.16318(2) 0.02179(14) Uani 1 1 d . . . . .
P2 P 0.46686(3) 0.72220(6) 0.16350(2) 0.02021(13) Uani 1 1 d . . . . .
P2' P 0.56613(3) 0.46953(6) 0.43864(2) 0.02393(14) Uani 1 1 d . . . . .
N2' N 0.69248(10) 0.47173(19) 0.47077(4) 0.0228(5) Uani 1 1 d . . . . .
P3 P 0.21333(3) 0.50754(6) 0.13588(2) 0.02007(13) Uani 1 1 d . . . . .
P3' P 0.84527(3) 0.56088(6) 0.43927(2) 0.02052(13) Uani 1 1 d . . . . .
N3' N 0.77497(10) 0.46464(18) 0.39603(4) 0.0208(4) Uani 1 1 d . . . . .
N1 N 0.39926(10) 0.30261(18) 0.15834(4) 0.0202(4) Uani 1 1 d . . . . .
N2 N 0.38589(10) 0.57949(18) 0.12565(4) 0.0197(4) Uani 1 1 d . . . . .
N3 N 0.26499(10) 0.50687(18) 0.18695(4) 0.0176(4) Uani 1 1 d . . . . .
C1 C 0.30087(13) 0.1908(2) 0.16717(5) 0.0252(6) Uani 1 1 d . . . . .
H1 H 0.299606 0.239350 0.182973 0.030 Uiso 1 1 calc R U . . .
C2 C 0.25032(15) 0.1053(2) 0.16032(6) 0.0327(6) Uani 1 1 d . . . . .
H2 H 0.214237 0.097685 0.171090 0.039 Uiso 1 1 calc R U . . .
C3 C 0.25195(16) 0.0306(2) 0.13787(7) 0.0378(7) Uani 1 1 d . . . . .
H3 H 0.217198 -0.028021 0.133150 0.045 Uiso 1 1 calc R U . . .
C4 C 0.30461(16) 0.0426(3) 0.12249(6) 0.0372(7) Uani 1 1 d . . . . .
H4 H 0.306143 -0.009038 0.107211 0.045 Uiso 1 1 calc R U . . .
C5 C 0.35600(14) 0.1293(2) 0.12887(6) 0.0303(6) Uani 1 1 d . . . . .
H5 H 0.392104 0.135300 0.118071 0.036 Uiso 1 1 calc R U . . .
C6 C 0.35422(13) 0.2077(2) 0.15130(5) 0.0224(5) Uani 1 1 d . . . . .
C7 C 0.46059(13) 0.3068(2) 0.14486(5) 0.0239(5) Uani 1 1 d . . . . .
H7A H 0.448058 0.332104 0.125501 0.029 Uiso 1 1 calc R U . . .
H7B H 0.481441 0.225710 0.145020 0.029 Uiso 1 1 calc R U . . .
C7' C 0.72593(12) 0.1669(2) 0.46908(5) 0.0212(5) Uani 1 1 d . . . . .
H7'A H 0.737151 0.216207 0.485879 0.025 Uiso 1 1 calc R U . . .
H7'B H 0.738760 0.082578 0.473795 0.025 Uiso 1 1 calc R U . . .
C8 C 0.58051(13) 0.3155(2) 0.18647(6) 0.0281(6) Uani 1 1 d . . . . .
H8 H 0.549192 0.268944 0.196833 0.034 Uiso 1 1 calc R U . . .
C9 C 0.62829(14) 0.3844(3) 0.20846(6) 0.0392(8) Uani 1 1 d . . . . .
H9A H 0.666387 0.418776 0.200252 0.059 Uiso 1 1 calc R U . . .
H9B H 0.646331 0.329311 0.223300 0.059 Uiso 1 1 calc R U . . .
H9C H 0.602702 0.449255 0.215880 0.059 Uiso 1 1 calc R U . . .
C10 C 0.62104(15) 0.2202(3) 0.17301(7) 0.0401(7) Uani 1 1 d . . . . .
H10A H 0.590639 0.180138 0.158231 0.060 Uiso 1 1 calc R U . . .
H10B H 0.639551 0.160614 0.186789 0.060 Uiso 1 1 calc R U . . .
H10C H 0.658811 0.258895 0.165399 0.060 Uiso 1 1 calc R U . . .
C10' C 0.62862(14) -0.0786(2) 0.47001(6) 0.0296(6) Uani 1 1 d . . . . .
H10D H 0.625895 -0.159232 0.461880 0.044 Uiso 1 1 calc R U . A 1
H10E H 0.594745 -0.071263 0.482668 0.044 Uiso 1 1 calc R U . A 1
H10F H 0.674665 -0.065626 0.480075 0.044 Uiso 1 1 calc R U . A 1
C11 C 0.57122(14) 0.4698(3) 0.13566(6) 0.0307(6) Uani 1 1 d . . . . .
H11 H 0.542633 0.535822 0.126139 0.037 Uiso 1 1 calc R U . . .
C12 C 0.63920(15) 0.5290(3) 0.14800(7) 0.0403(8) Uani 1 1 d . . . . .
H12A H 0.657076 0.576637 0.133854 0.060 Uiso 1 1 calc R U . . .
H12B H 0.672446 0.466497 0.154775 0.060 Uiso 1 1 calc R U . . .
H12C H 0.631400 0.581522 0.163241 0.060 Uiso 1 1 calc R U . . .
C13 C 0.58333(16) 0.3802(3) 0.11300(6) 0.0389(7) Uani 1 1 d . . . . .
H13A H 0.539178 0.349254 0.104021 0.058 Uiso 1 1 calc R U . . .
H13B H 0.611574 0.313260 0.121149 0.058 Uiso 1 1 calc R U . . .
H13C H 0.606940 0.421037 0.099401 0.058 Uiso 1 1 calc R U . . .
C14 C 0.33719(13) 0.4285(3) 0.09336(5) 0.0268(6) Uani 1 1 d . . . . .
H14 H 0.337216 0.374222 0.108279 0.032 Uiso 1 1 calc R U . . .
C14' C 0.79727(13) 0.4306(2) 0.50118(5) 0.0262(6) Uani 1 1 d . . . . .
H14' H 0.809040 0.373751 0.488223 0.031 Uiso 1 1 calc R U . . .
C15 C 0.31268(15) 0.3893(3) 0.06702(6) 0.0363(7) Uani 1 1 d . . . . .
H15 H 0.296643 0.309087 0.064156 0.044 Uiso 1 1 calc R U . . .
C15' C 0.84175(15) 0.4490(3) 0.52523(6) 0.0352(7) Uani 1 1 d . . . . .
H15' H 0.883150 0.404221 0.528591 0.042 Uiso 1 1 calc R U . . .
C16 C 0.31144(16) 0.4665(3) 0.04484(6) 0.0448(8) Uani 1 1 d . . . . .
H16 H 0.294188 0.440109 0.026806 0.054 Uiso 1 1 calc R U . . .
C16' C 0.82652(16) 0.5324(3) 0.54456(6) 0.0451(8) Uani 1 1 d . . . . .
H16' H 0.857373 0.545748 0.560972 0.054 Uiso 1 1 calc R U . . .
C17 C 0.33549(16) 0.5817(3) 0.04931(6) 0.0414(8) Uani 1 1 d . . . . .
H17 H 0.334887 0.634681 0.034143 0.050 Uiso 1 1 calc R U . . .
C17' C 0.76625(17) 0.5948(3) 0.53945(7) 0.0469(9) Uani 1 1 d . . . . .
H17' H 0.755360 0.651573 0.552592 0.056 Uiso 1 1 calc R U . . .
C18 C 0.36077(14) 0.6227(3) 0.07558(5) 0.0321(6) Uani 1 1 d . . . . .
H18 H 0.377314 0.702753 0.078001 0.039 Uiso 1 1 calc R U . . .
C18' C 0.72026(15) 0.5771(3) 0.51537(6) 0.0367(7) Uani 1 1 d . . . . .
H18' H 0.678688 0.621522 0.512436 0.044 Uiso 1 1 calc R U . . .
C19 C 0.36213(13) 0.5465(2) 0.09870(5) 0.0237(5) Uani 1 1 d . . . . .
C19' C 0.73502(13) 0.4938(2) 0.49540(5) 0.0254(6) Uani 1 1 d . . . . .
C20 C 0.42297(13) 0.6936(2) 0.12795(5) 0.0228(5) Uani 1 1 d . . . . .
H20A H 0.390394 0.759876 0.122376 0.027 Uiso 1 1 calc R U . . .
H20B H 0.457472 0.693032 0.115188 0.027 Uiso 1 1 calc R U . . .
C20' C 0.62358(13) 0.5226(2) 0.46955(6) 0.0268(6) Uani 1 1 d . . . . .
H20C H 0.626417 0.611452 0.469189 0.032 Uiso 1 1 calc R U . . .
H20D H 0.604138 0.498990 0.486232 0.032 Uiso 1 1 calc R U . . .
C21 C 0.54600(14) 0.7994(3) 0.15645(6) 0.0299(6) Uani 1 1 d . . . . .
H21 H 0.569422 0.742034 0.145195 0.036 Uiso 1 1 calc R U . . .
C21' C 0.48188(13) 0.4602(3) 0.45113(6) 0.0315(6) Uani 1 1 d . . . . .
H21' H 0.488138 0.402472 0.466874 0.038 Uiso 1 1 calc R U . . .
C22 C 0.59598(14) 0.8204(3) 0.18296(6) 0.0365(7) Uani 1 1 d . . . . .
H22A H 0.640226 0.847439 0.178331 0.055 Uiso 1 1 calc R U . . .
H22B H 0.602295 0.745216 0.193407 0.055 Uiso 1 1 calc R U . . .
H22C H 0.577320 0.882010 0.194054 0.055 Uiso 1 1 calc R U . . .
C22' C 0.42760(15) 0.4051(3) 0.42964(7) 0.0438(8) Uani 1 1 d . . . . .
H22D H 0.419088 0.458770 0.413710 0.066 Uiso 1 1 calc R U . . .
H22E H 0.385061 0.394107 0.437481 0.066 Uiso 1 1 calc R U . . .
H22F H 0.443657 0.327022 0.423888 0.066 Uiso 1 1 calc R U . . .
C23 C 0.53359(17) 0.9139(3) 0.13933(6) 0.0413(8) Uani 1 1 d . . . . .
H23A H 0.577300 0.943717 0.134716 0.062 Uiso 1 1 calc R U . . .
H23B H 0.512989 0.975234 0.149892 0.062 Uiso 1 1 calc R U . . .
H23C H 0.502515 0.896347 0.122401 0.062 Uiso 1 1 calc R U . . .
C23' C 0.45653(15) 0.5771(3) 0.46237(6) 0.0396(7) Uani 1 1 d . . . . .
H23D H 0.446217 0.635352 0.447390 0.059 Uiso 1 1 calc R U . . .
H23E H 0.492107 0.609918 0.476378 0.059 Uiso 1 1 calc R U . . .
H23F H 0.414978 0.561304 0.470575 0.059 Uiso 1 1 calc R U . . .
C24 C 0.40895(14) 0.8428(2) 0.17305(6) 0.0259(6) Uani 1 1 d . . . . .
H24 H 0.398911 0.897205 0.156774 0.031 Uiso 1 1 calc R U . . .
C25 C 0.34148(14) 0.7839(2) 0.17716(6) 0.0281(6) Uani 1 1 d . . . . .
H25A H 0.323606 0.737631 0.160736 0.042 Uiso 1 1 calc R U . . .
H25B H 0.308307 0.846171 0.180335 0.042 Uiso 1 1 calc R U . . .
H25C H 0.349081 0.730039 0.193075 0.042 Uiso 1 1 calc R U . . .
C26 C 0.43583(15) 0.9213(2) 0.19735(6) 0.0303(6) Uani 1 1 d . . . . .
H26A H 0.474590 0.969034 0.192959 0.046 Uiso 1 1 calc R U . . .
H26B H 0.450945 0.870395 0.213346 0.046 Uiso 1 1 calc R U . . .
H26C H 0.399361 0.975205 0.201501 0.046 Uiso 1 1 calc R U . . .
C27 C 0.30679(12) 0.4146(2) 0.23026(5) 0.0198(5) Uani 1 1 d . . . . .
H27 H 0.336833 0.367825 0.221089 0.024 Uiso 1 1 calc R U . . .
C27' C 0.73760(13) 0.3226(2) 0.36007(5) 0.0264(6) Uani 1 1 d . . . . .
H27' H 0.741237 0.260711 0.373508 0.032 Uiso 1 1 calc R U . . .
C28 C 0.30881(13) 0.4009(2) 0.25825(5) 0.0249(5) Uani 1 1 d . . . . .
H28 H 0.340414 0.346347 0.268046 0.030 Uiso 1 1 calc R U . . .
C28' C 0.71424(14) 0.2943(3) 0.33301(6) 0.0341(7) Uani 1 1 d . . . . .
H28' H 0.700996 0.214029 0.328219 0.041 Uiso 1 1 calc R U . . .
C29 C 0.26467(14) 0.4669(3) 0.27210(5) 0.0288(6) Uani 1 1 d . . . . .
H29 H 0.265716 0.457489 0.291351 0.035 Uiso 1 1 calc R U . . .
C29' C 0.70990(15) 0.3822(3) 0.31266(6) 0.0365(7) Uani 1 1 d . . . . .
H29' H 0.693466 0.363000 0.294061 0.044 Uiso 1 1 calc R U . . .
C30 C 0.21919(14) 0.5463(2) 0.25754(5) 0.0275(6) Uani 1 1 d . . . . .
H30 H 0.188744 0.591188 0.266932 0.033 Uiso 1 1 calc R U . . .
C30' C 0.73004(14) 0.4979(3) 0.32014(6) 0.0330(7) Uani 1 1 d . . . . .
H30' H 0.728245 0.558379 0.306400 0.040 Uiso 1 1 calc R U . . .
C31 C 0.21723(12) 0.5619(2) 0.22923(5) 0.0219(5) Uani 1 1 d . . . . .
H31 H 0.185781 0.617278 0.219633 0.026 Uiso 1 1 calc R U . . .
C31' C 0.75292(13) 0.5279(2) 0.34739(5) 0.0255(6) Uani 1 1 d . . . . .
H31' H 0.766517 0.608277 0.351911 0.031 Uiso 1 1 calc R U . . .
C32 C 0.26170(12) 0.4957(2) 0.21486(5) 0.0174(5) Uani 1 1 d . . . . .
C32' C 0.75623(12) 0.4412(2) 0.36830(5) 0.0213(5) Uani 1 1 d . . . . .
C33 C 0.20660(12) 0.5667(2) 0.17062(5) 0.0219(5) Uani 1 1 d . . . . .
H33A H 0.211418 0.655320 0.171369 0.026 Uiso 1 1 calc R U . . .
H33B H 0.162700 0.543465 0.176706 0.026 Uiso 1 1 calc R U . . .
C33' C 0.81022(12) 0.5798(2) 0.40252(5) 0.0212(5) Uani 1 1 d . . . . .
H33C H 0.777812 0.648219 0.399768 0.025 Uiso 1 1 calc R U . . .
H33D H 0.847253 0.592303 0.391197 0.025 Uiso 1 1 calc R U . . .
C34 C 0.15720(13) 0.3739(2) 0.13547(6) 0.0277(6) Uani 1 1 d . . . . .
H34 H 0.172845 0.330097 0.153006 0.033 Uiso 1 1 calc R U . . .
C34' C 0.93117(12) 0.4976(2) 0.43630(5) 0.0239(5) Uani 1 1 d . . . . .
H34' H 0.923341 0.434546 0.421684 0.029 Uiso 1 1 calc R U . . .
C35 C 0.08156(14) 0.4027(3) 0.13583(6) 0.0378(7) Uani 1 1 d . . . . .
H35A H 0.061289 0.433200 0.117797 0.057 Uiso 1 1 calc R U . . .
H35B H 0.077442 0.463760 0.149860 0.057 Uiso 1 1 calc R U . . .
H35C H 0.057432 0.329492 0.140077 0.057 Uiso 1 1 calc R U . . .
C35' C 0.96314(14) 0.4324(3) 0.46239(6) 0.0323(6) Uani 1 1 d . . . . .
H35D H 1.005270 0.391820 0.459028 0.048 Uiso 1 1 calc R U . . .
H35E H 0.930699 0.372747 0.467565 0.048 Uiso 1 1 calc R U . . .
H35F H 0.973937 0.490793 0.477303 0.048 Uiso 1 1 calc R U . . .
C36 C 0.16771(15) 0.2863(3) 0.11239(6) 0.0335(7) Uani 1 1 d . . . . .
H36A H 0.148230 0.320904 0.094649 0.050 Uiso 1 1 calc R U . . .
H36B H 0.144791 0.210004 0.115140 0.050 Uiso 1 1 calc R U . . .
H36C H 0.216844 0.272092 0.112610 0.050 Uiso 1 1 calc R U . . .
C36' C 0.98133(13) 0.5882(3) 0.42653(6) 0.0311(6) Uani 1 1 d . . . . .
H36D H 1.023817 0.546774 0.423942 0.047 Uiso 1 1 calc R U . . .
H36E H 0.991593 0.651675 0.440322 0.047 Uiso 1 1 calc R U . . .
H36F H 0.960587 0.623887 0.409082 0.047 Uiso 1 1 calc R U . . .
C37 C 0.16854(14) 0.6180(2) 0.11116(5) 0.0266(6) Uani 1 1 d . . . . .
H37 H 0.122553 0.635764 0.116531 0.032 Uiso 1 1 calc R U . . .
C37' C 0.85823(14) 0.7154(2) 0.45342(6) 0.0290(6) Uani 1 1 d . . . . .
H37' H 0.884230 0.763235 0.441136 0.035 Uiso 1 1 calc R U . . .
C38 C 0.21049(17) 0.7334(2) 0.11315(6) 0.0368(7) Uani 1 1 d . . . . .
H38A H 0.256296 0.716492 0.108573 0.055 Uiso 1 1 calc R U . . .
H38B H 0.214509 0.765143 0.131898 0.055 Uiso 1 1 calc R U . . .
H38C H 0.187674 0.792962 0.100263 0.055 Uiso 1 1 calc R U . . .
C38' C 0.89931(17) 0.7140(3) 0.48247(6) 0.0395(7) Uani 1 1 d . . . . .
H38D H 0.945619 0.683595 0.481632 0.059 Uiso 1 1 calc R U . . .
H38E H 0.876362 0.661666 0.494340 0.059 Uiso 1 1 calc R U . . .
H38F H 0.902128 0.795825 0.489954 0.059 Uiso 1 1 calc R U . . .
C39 C 0.15857(15) 0.5714(3) 0.08157(5) 0.0302(6) Uani 1 1 d . . . . .
H39A H 0.138661 0.635150 0.069157 0.045 Uiso 1 1 calc R U . . .
H39B H 0.127673 0.501915 0.080034 0.045 Uiso 1 1 calc R U . . .
H39C H 0.202981 0.547353 0.076589 0.045 Uiso 1 1 calc R U . . .
C39' C 0.78884(16) 0.7751(3) 0.45401(7) 0.0400(7) Uani 1 1 d . . . . .
H39D H 0.763150 0.776411 0.435417 0.060 Uiso 1 1 calc R U . . .
H39E H 0.795739 0.857594 0.460844 0.060 Uiso 1 1 calc R U . . .
H39F H 0.763026 0.729506 0.466159 0.060 Uiso 1 1 calc R U . . .
C40 C 0.51914(14) 0.3778(2) 0.26518(5) 0.0279(6) Uani 1 1 d . . . . .
H40 H 0.536814 0.454512 0.271025 0.033 Uiso 1 1 calc R U . . .
C40' C 0.58242(16) 0.0335(3) 0.35850(6) 0.0362(7) Uani 1 1 d . . . . .
H40' H 0.539954 0.070262 0.351550 0.043 Uiso 1 1 calc R U . . .
C41 C 0.52906(16) 0.2810(3) 0.28307(6) 0.0342(7) Uani 1 1 d . . . . .
H41 H 0.553436 0.291775 0.301016 0.041 Uiso 1 1 calc R U . . .
C41' C 0.59920(18) -0.0773(3) 0.34825(7) 0.0451(8) Uani 1 1 d . . . . .
H41' H 0.567827 -0.116543 0.334627 0.054 Uiso 1 1 calc R U . . .
C42 C 0.50355(16) 0.1690(3) 0.27485(6) 0.0342(7) Uani 1 1 d . . . . .
H42 H 0.509767 0.102790 0.287177 0.041 Uiso 1 1 calc R U . . .
C42' C 0.66131(17) -0.1306(3) 0.35778(7) 0.0417(8) Uani 1 1 d . . . . .
H42' H 0.672924 -0.206169 0.350698 0.050 Uiso 1 1 calc R U . . .
C44 C 0.45924(12) 0.2498(2) 0.23046(5) 0.0221(5) Uani 1 1 d . . . . .
H44 H 0.436017 0.238042 0.212357 0.026 Uiso 1 1 calc R U . . .
C44' C 0.68989(13) 0.0367(2) 0.38842(5) 0.0248(6) Uani 1 1 d . . . . .
H44' H 0.721267 0.074631 0.402252 0.030 Uiso 1 1 calc R U . . .
C43 C 0.46863(14) 0.1537(2) 0.24836(6) 0.0277(6) Uani 1 1 d . . . . .
H43 H 0.451199 0.076748 0.242600 0.033 Uiso 1 1 calc R U . . .
C43' C 0.70653(15) -0.0732(3) 0.37774(6) 0.0304(6) Uani 1 1 d . . . . .
H43' H 0.749472 -0.109378 0.384201 0.036 Uiso 1 1 calc R U . . .
C45 C 0.48349(12) 0.3643(2) 0.23863(5) 0.0198(5) Uani 1 1 d . . . . .
C45' C 0.62743(13) 0.0917(2) 0.37898(5) 0.0253(6) Uani 1 1 d . . . . .
C46 C 0.47249(12) 0.4724(2) 0.22143(5) 0.0193(5) Uani 1 1 d . . . . .
C46' C 0.60698(13) 0.2068(2) 0.38975(5) 0.0243(5) Uani 1 1 d . . . . .
C47 C 0.46125(12) 0.5852(2) 0.22437(5) 0.0182(5) Uani 1 1 d . . . . .
C47' C 0.57422(12) 0.3033(2) 0.38253(5) 0.0226(5) Uani 1 1 d . . . . .
C48 C 0.44990(13) 0.6759(2) 0.24468(5) 0.0184(5) Uani 1 1 d . . . . .
C48' C 0.53556(13) 0.3755(2) 0.36057(5) 0.0227(5) Uani 1 1 d . . . . .
C49 C 0.50566(14) 0.7426(2) 0.25735(5) 0.0229(5) Uani 1 1 d . . . . .
H49 H 0.550008 0.728634 0.252593 0.027 Uiso 1 1 calc R U . . .
C49' C 0.56676(14) 0.4637(2) 0.34645(5) 0.0254(6) Uani 1 1 d . . . . .
H49' H 0.614960 0.475085 0.350177 0.031 Uiso 1 1 calc R U . . .
C50 C 0.49679(15) 0.8293(2) 0.27683(5) 0.0294(6) Uani 1 1 d . . . . .
H50 H 0.535049 0.873780 0.285507 0.035 Uiso 1 1 calc R U . . .
C50' C 0.52752(16) 0.5350(3) 0.32694(5) 0.0323(6) Uani 1 1 d . . . . .
H50' H 0.549093 0.595932 0.317709 0.039 Uiso 1 1 calc R U . . .
C51 C 0.43201(15) 0.8510(2) 0.28363(5) 0.0288(6) Uani 1 1 d . . . . .
H51 H 0.425781 0.910874 0.296820 0.035 Uiso 1 1 calc R U . . .
C51' C 0.45764(16) 0.5182(3) 0.32083(6) 0.0380(7) Uani 1 1 d . . . . .
H51' H 0.431118 0.567471 0.307541 0.046 Uiso 1 1 calc R U . . .
C52 C 0.37681(14) 0.7857(2) 0.27124(5) 0.0252(6) Uani 1 1 d . . . . .
H52 H 0.332511 0.800762 0.275945 0.030 Uiso 1 1 calc R U . . .
C52' C 0.42656(15) 0.4288(3) 0.33430(6) 0.0388(7) Uani 1 1 d . . . . .
H52' H 0.378621 0.415550 0.329946 0.047 Uiso 1 1 calc R U . . .
C53 C 0.38532(13) 0.6979(2) 0.25190(5) 0.0217(5) Uani 1 1 d . . . . .
H53 H 0.346925 0.652877 0.243571 0.026 Uiso 1 1 calc R U . . .
C53' C 0.46503(14) 0.3584(3) 0.35409(6) 0.0302(6) Uani 1 1 d . . . . .
H53' H 0.443099 0.297985 0.363341 0.036 Uiso 1 1 calc R U . . .
C1' C 0.8656(7) 0.1927(19) 0.4261(3) 0.0266(11) Uani 0.615(7) 1 d D . P B 1
H1' H 0.843781 0.241595 0.411597 0.032 Uiso 0.615(7) 1 calc R U P B 1
C2' C 0.9320(6) 0.1529(15) 0.42564(19) 0.0370(15) Uani 0.615(7) 1 d D . P B 1
H2' H 0.954918 0.175670 0.410731 0.044 Uiso 0.615(7) 1 calc R U P B 1
C3' C 0.9661(3) 0.0807(7) 0.44625(14) 0.0391(15) Uani 0.615(7) 1 d D . P B 1
H3' H 1.011388 0.053178 0.445436 0.047 Uiso 0.615(7) 1 calc R U P B 1
C4' C 0.9325(3) 0.0503(6) 0.46782(13) 0.0356(13) Uani 0.615(7) 1 d D . P B 1
H4' H 0.954765 0.000521 0.482087 0.043 Uiso 0.615(7) 1 calc R U P B 1
C5' C 0.8662(3) 0.0914(6) 0.46909(14) 0.0260(14) Uani 0.615(7) 1 d D . P B 1
H5' H 0.844904 0.071721 0.484641 0.031 Uiso 0.615(7) 1 calc R U P B 1
C6' C 0.8302(6) 0.1610(14) 0.4481(2) 0.016(2) Uani 0.615(7) 1 d D . P B 1
C1A C 0.8716(12) 0.182(3) 0.4293(5) 0.0266(11) Uani 0.385(7) 1 d D . P B 2
H1A H 0.848994 0.208838 0.412013 0.032 Uiso 0.385(7) 1 calc R U P B 2
C2A C 0.9403(11) 0.148(2) 0.4319(3) 0.0370(15) Uani 0.385(7) 1 d D . P B 2
H2AA H 0.964678 0.154900 0.416621 0.044 Uiso 0.385(7) 1 calc R U P B 2
C3A C 0.9727(6) 0.1056(13) 0.4568(2) 0.0391(15) Uani 0.385(7) 1 d D . P B 2
H3A H 1.019593 0.082603 0.458893 0.047 Uiso 0.385(7) 1 calc R U P B 2
C4A C 0.9363(4) 0.0966(9) 0.4785(2) 0.0356(13) Uani 0.385(7) 1 d D . P B 2
H4A H 0.958858 0.067284 0.495549 0.043 Uiso 0.385(7) 1 calc R U P B 2
C5A C 0.8680(5) 0.1286(10) 0.4764(2) 0.0260(14) Uani 0.385(7) 1 d D . P B 2
H5A H 0.843687 0.117516 0.491481 0.031 Uiso 0.385(7) 1 calc R U P B 2
C6A C 0.8351(11) 0.177(3) 0.4518(4) 0.016(2) Uani 0.385(7) 1 d D . P B 2
C8' C 0.61380(13) 0.0162(2) 0.44709(6) 0.0277(6) Uani 0.278(4) 1 d . . P C 1
H8' H 0.639064 -0.005800 0.431583 0.033 Uiso 0.278(4) 1 calc R U P C 1
C9' C 0.5337(9) 0.0137(16) 0.4366(3) 0.0284(11) Uani 0.278(4) 1 d . . P C 1
H9'A H 0.521640 -0.061916 0.426851 0.043 Uiso 0.278(4) 1 calc R U P C 1
H9'B H 0.521462 0.081524 0.424130 0.043 Uiso 0.278(4) 1 calc R U P C 1
H9'C H 0.508584 0.019968 0.452340 0.043 Uiso 0.278(4) 1 calc R U P C 1
C8A C 0.61380(13) 0.0162(2) 0.44709(6) 0.0277(6) Uani 0.722(4) 1 d . . P C 2
H8A H 0.648404 -0.002569 0.434713 0.033 Uiso 0.722(4) 1 calc R U P C 2
C9A C 0.5448(3) -0.0104(5) 0.42893(10) 0.0284(11) Uani 0.722(4) 1 d . . P C 2
H9AA H 0.548668 -0.084812 0.418592 0.043 Uiso 0.722(4) 1 calc R U P C 2
H9AB H 0.533088 0.056333 0.416103 0.043 Uiso 0.722(4) 1 calc R U P C 2
H9AC H 0.508774 -0.019618 0.440590 0.043 Uiso 0.722(4) 1 calc R U P C 2
C11' C 0.5913(6) 0.2014(10) 0.4871(2) 0.0226(16) Uani 0.71(2) 1 d . . P C 1
H11' H 0.591460 0.290607 0.489748 0.027 Uiso 0.71(2) 1 calc R U P C 1
C12' C 0.5149(5) 0.1644(8) 0.4823(2) 0.0311(17) Uani 0.71(2) 1 d . . P C 1
H12D H 0.494638 0.186567 0.463609 0.047 Uiso 0.71(2) 1 calc R U P C 1
H12E H 0.490550 0.205845 0.495564 0.047 Uiso 0.71(2) 1 calc R U P C 1
H12F H 0.511219 0.077227 0.484672 0.047 Uiso 0.71(2) 1 calc R U P C 1
C13' C 0.6263(5) 0.1482(8) 0.51483(17) 0.0295(16) Uani 0.71(2) 1 d . . P C 1
H13D H 0.627791 0.060302 0.513470 0.044 Uiso 0.71(2) 1 calc R U P C 1
H13E H 0.600154 0.171081 0.529514 0.044 Uiso 0.71(2) 1 calc R U P C 1
H13F H 0.673106 0.179596 0.518983 0.044 Uiso 0.71(2) 1 calc R U P C 1
C24' C 0.5584(6) 0.5813(10) 0.4092(2) 0.0233(8) Uani 0.278(4) 1 d . . P C 1
H24' H 0.528958 0.545507 0.392974 0.028 Uiso 0.278(4) 1 calc R U P C 1
C26' C 0.6319(8) 0.6026(13) 0.4017(3) 0.0264(10) Uani 0.278(4) 1 d . . P C 1
H26D H 0.647952 0.529255 0.393650 0.040 Uiso 0.278(4) 1 calc R U P C 1
H26E H 0.663287 0.623300 0.418395 0.040 Uiso 0.278(4) 1 calc R U P C 1
H26F H 0.630618 0.668740 0.388498 0.040 Uiso 0.278(4) 1 calc R U P C 1
C25' C 0.5279(5) 0.7017(9) 0.4160(2) 0.0278(8) Uani 0.278(4) 1 d . . P C 1
H25D H 0.543172 0.764433 0.404214 0.042 Uiso 0.278(4) 1 calc R U P C 1
H25E H 0.543212 0.721572 0.435266 0.042 Uiso 0.278(4) 1 calc R U P C 1
H25F H 0.477784 0.696566 0.412703 0.042 Uiso 0.278(4) 1 calc R U P C 1
C11A C 0.6024(15) 0.218(3) 0.4927(5) 0.0226(16) Uani 0.29(2) 1 d . . P C 2
H11A H 0.603279 0.307847 0.493645 0.027 Uiso 0.29(2) 1 calc R U P C 2
C12A C 0.5283(11) 0.183(2) 0.4904(5) 0.0311(17) Uani 0.29(2) 1 d . . P C 2
H12G H 0.524102 0.095572 0.488954 0.047 Uiso 0.29(2) 1 calc R U P C 2
H12H H 0.502663 0.220705 0.474073 0.047 Uiso 0.29(2) 1 calc R U P C 2
H12I H 0.509781 0.210692 0.506807 0.047 Uiso 0.29(2) 1 calc R U P C 2
C13A C 0.6452(11) 0.176(2) 0.5185(5) 0.0295(16) Uani 0.29(2) 1 d . . P C 2
H13G H 0.619751 0.186049 0.534002 0.044 Uiso 0.29(2) 1 calc R U P C 2
H13H H 0.687689 0.222528 0.521672 0.044 Uiso 0.29(2) 1 calc R U P C 2
H13I H 0.656319 0.090299 0.516633 0.044 Uiso 0.29(2) 1 calc R U P C 2
C24A C 0.56423(19) 0.6176(4) 0.42054(9) 0.0233(8) Uani 0.722(4) 1 d . . P C 2
H24A H 0.558838 0.681570 0.434356 0.028 Uiso 0.722(4) 1 calc R U P C 2
C25A C 0.50603(19) 0.6323(3) 0.39702(8) 0.0278(8) Uani 0.722(4) 1 d . . P C 2
H25G H 0.513587 0.704992 0.386583 0.042 Uiso 0.722(4) 1 calc R U P C 2
H25H H 0.462561 0.639485 0.404358 0.042 Uiso 0.722(4) 1 calc R U P C 2
H25I H 0.504331 0.562058 0.384920 0.042 Uiso 0.722(4) 1 calc R U P C 2
C26A C 0.6339(3) 0.6360(4) 0.41116(9) 0.0264(10) Uani 0.722(4) 1 d . . P C 2
H26G H 0.641500 0.572777 0.398060 0.040 Uiso 0.722(4) 1 calc R U P C 2
H26H H 0.669908 0.632346 0.427083 0.040 Uiso 0.722(4) 1 calc R U P C 2
H26I H 0.634948 0.714800 0.402292 0.040 Uiso 0.722(4) 1 calc R U P C 2

loop_
_atom_site_aniso_label
_atom_site_aniso_U_11
_atom_site_aniso_U_22
_atom_site_aniso_U_33
_atom_site_aniso_U_23
_atom_site_aniso_U_13
_atom_site_aniso_U_12
Y1 0.01540(11) 0.01470(11) 0.01685(11) -0.00251(9) 0.00535(8) -0.00114(9)
Y1' 0.01498(11) 0.01921(12) 0.01978(11) 0.00753(9) 0.00326(9) -0.00047(9)
Ni1' 0.01417(15) 0.02331(16) 0.02154(16) 0.01105(13) 0.00124(12) 0.00121(12)
P1' 0.0151(3) 0.0235(3) 0.0230(3) 0.0120(3) 0.0041(2) 0.0015(2)
N1' 0.0164(10) 0.0212(10) 0.0171(10) 0.0056(8) 0.0043(8) 0.0012(8)
Ni1 0.01603(15) 0.01585(15) 0.02052(15) -0.00727(12) 0.00742(12) -0.00246(12)
P1 0.0182(3) 0.0212(3) 0.0278(3) -0.0118(3) 0.0093(3) -0.0007(3)
P2 0.0234(3) 0.0158(3) 0.0234(3) -0.0056(3) 0.0100(3) -0.0052(3)
P2' 0.0163(3) 0.0228(3) 0.0331(4) 0.0130(3) 0.0051(3) 0.0044(3)
N2' 0.0187(10) 0.0217(11) 0.0292(11) 0.0036(9) 0.0073(9) 0.0023(9)
P3 0.0188(3) 0.0201(3) 0.0207(3) -0.0003(3) 0.0011(2) 0.0014(3)
P3' 0.0185(3) 0.0228(3) 0.0203(3) 0.0035(3) 0.0031(2) -0.0023(3)
N3' 0.0193(10) 0.0217(11) 0.0209(10) 0.0089(9) 0.0010(8) -0.0029(8)
N1 0.0199(10) 0.0175(10) 0.0234(11) -0.0059(9) 0.0041(8) -0.0011(8)
N2 0.0239(11) 0.0172(10) 0.0188(10) -0.0015(8) 0.0062(8) -0.0035(8)
N3 0.0169(10) 0.0185(10) 0.0178(10) -0.0008(8) 0.0042(8) 0.0018(8)
C1 0.0279(14) 0.0196(13) 0.0263(13) 0.0024(11) -0.0024(11) -0.0047(11)
C2 0.0334(15) 0.0245(14) 0.0378(16) 0.0094(13) -0.0036(12) -0.0060(12)
C3 0.0392(17) 0.0159(13) 0.0524(19) 0.0018(13) -0.0138(14) -0.0083(12)
C4 0.0430(18) 0.0206(14) 0.0420(17) -0.0110(13) -0.0147(14) 0.0026(13)
C5 0.0303(15) 0.0225(14) 0.0359(15) -0.0084(12) -0.0023(12) 0.0037(11)
C6 0.0258(13) 0.0143(12) 0.0249(13) -0.0009(10) -0.0037(10) 0.0016(10)
C7 0.0218(13) 0.0224(13) 0.0282(13) -0.0109(11) 0.0057(10) 0.0013(10)
C7' 0.0186(12) 0.0251(13) 0.0193(12) 0.0091(10) 0.0004(9) -0.0019(10)
C8 0.0213(13) 0.0301(15) 0.0335(15) -0.0123(12) 0.0061(11) 0.0056(11)
C9 0.0182(13) 0.053(2) 0.0458(18) -0.0186(15) 0.0016(12) 0.0063(13)
C10 0.0271(15) 0.0404(18) 0.053(2) -0.0124(15) 0.0074(14) 0.0130(13)
C10' 0.0256(14) 0.0253(14) 0.0370(15) 0.0126(12) 0.0016(11) -0.0049(11)
C11 0.0308(15) 0.0281(15) 0.0375(16) -0.0129(12) 0.0195(12) -0.0027(12)
C12 0.0312(16) 0.0418(18) 0.0530(19) -0.0172(15) 0.0234(14) -0.0087(14)
C13 0.0445(18) 0.0369(17) 0.0415(17) -0.0149(14) 0.0268(14) -0.0023(14)
C14 0.0278(14) 0.0305(15) 0.0225(13) -0.0067(11) 0.0046(11) -0.0004(11)
C14' 0.0268(14) 0.0295(14) 0.0230(13) 0.0008(11) 0.0061(11) -0.0048(11)
C15 0.0313(15) 0.0478(19) 0.0299(15) -0.0161(14) 0.0052(12) -0.0050(14)
C15' 0.0271(15) 0.0495(19) 0.0287(15) 0.0016(14) 0.0032(12) -0.0044(13)
C16 0.0412(18) 0.075(3) 0.0192(14) -0.0155(15) 0.0063(12) -0.0103(17)
C16' 0.0351(17) 0.071(2) 0.0290(16) -0.0129(16) 0.0055(13) -0.0097(16)
C17 0.0357(17) 0.071(2) 0.0193(14) 0.0055(15) 0.0090(12) -0.0058(16)
C17' 0.0420(19) 0.064(2) 0.0375(18) -0.0234(16) 0.0159(15) -0.0140(17)
C18 0.0315(15) 0.0433(17) 0.0230(13) 0.0011(12) 0.0090(11) -0.0055(13)
C18' 0.0290(15) 0.0430(18) 0.0407(17) -0.0086(14) 0.0134(13) -0.0041(13)
C19 0.0225(13) 0.0308(14) 0.0192(12) -0.0029(11) 0.0082(10) 0.0016(11)
C19' 0.0233(13) 0.0280(14) 0.0265(13) 0.0012(11) 0.0092(10) -0.0057(11)
C20 0.0263(13) 0.0219(13) 0.0222(12) 0.0006(10) 0.0106(10) -0.0024(10)
C20' 0.0217(13) 0.0195(13) 0.0403(16) 0.0021(12) 0.0085(11) 0.0023(10)
C21 0.0302(14) 0.0274(14) 0.0358(15) -0.0086(12) 0.0167(12) -0.0127(12)
C21' 0.0202(13) 0.0333(15) 0.0431(17) 0.0134(13) 0.0112(12) 0.0059(11)
C22 0.0261(15) 0.0358(17) 0.0480(18) -0.0092(14) 0.0073(13) -0.0087(12)
C22' 0.0215(15) 0.0412(18) 0.071(2) -0.0090(17) 0.0134(15) -0.0051(13)
C23 0.052(2) 0.0355(17) 0.0404(17) -0.0021(14) 0.0195(15) -0.0240(15)
C23' 0.0287(15) 0.057(2) 0.0356(16) 0.0033(15) 0.0112(13) 0.0106(14)
C24 0.0331(15) 0.0167(12) 0.0292(14) -0.0038(11) 0.0088(11) -0.0003(11)
C25 0.0303(14) 0.0226(13) 0.0336(15) -0.0024(12) 0.0121(12) 0.0040(11)
C26 0.0386(16) 0.0252(14) 0.0276(14) -0.0062(11) 0.0061(12) 0.0002(12)
C27 0.0191(12) 0.0175(12) 0.0235(12) -0.0015(10) 0.0060(10) -0.0038(9)
C27' 0.0255(13) 0.0266(14) 0.0266(13) 0.0082(11) 0.0025(11) -0.0042(11)
C28 0.0264(13) 0.0235(13) 0.0243(13) 0.0012(11) 0.0025(10) -0.0069(11)
C28' 0.0325(15) 0.0356(16) 0.0339(15) -0.0015(13) 0.0041(12) -0.0103(13)
C29 0.0358(15) 0.0324(15) 0.0200(13) -0.0012(11) 0.0099(11) -0.0114(12)
C29' 0.0338(16) 0.054(2) 0.0211(14) 0.0004(13) 0.0014(12) -0.0098(14)
C30 0.0272(14) 0.0308(15) 0.0280(14) -0.0088(12) 0.0160(11) -0.0065(12)
C30' 0.0279(14) 0.0462(18) 0.0244(14) 0.0145(13) 0.0023(11) -0.0062(13)
C31 0.0197(12) 0.0210(12) 0.0263(13) -0.0026(11) 0.0075(10) -0.0024(10)
C31' 0.0201(12) 0.0299(14) 0.0264(13) 0.0091(11) 0.0030(10) -0.0051(11)
C32 0.0154(11) 0.0157(11) 0.0221(12) -0.0036(10) 0.0060(9) -0.0064(9)
C32' 0.0142(11) 0.0267(13) 0.0228(12) 0.0076(11) 0.0023(9) -0.0020(10)
C33 0.0184(12) 0.0247(13) 0.0233(13) 0.0003(11) 0.0053(10) 0.0029(10)
C33' 0.0179(12) 0.0215(13) 0.0242(13) 0.0073(10) 0.0031(10) -0.0029(10)
C34 0.0221(13) 0.0262(14) 0.0328(15) 0.0011(12) -0.0025(11) -0.0026(11)
C34' 0.0197(12) 0.0297(14) 0.0220(12) 0.0022(11) 0.0019(10) -0.0005(11)
C35 0.0244(14) 0.0463(19) 0.0421(17) 0.0011(15) 0.0025(12) -0.0068(13)
C35' 0.0282(14) 0.0381(16) 0.0282(14) 0.0062(13) -0.0042(11) 0.0004(12)
C36 0.0310(15) 0.0253(14) 0.0407(17) -0.0016(13) -0.0067(12) -0.0033(12)
C36' 0.0197(13) 0.0393(17) 0.0344(15) 0.0060(13) 0.0039(11) -0.0038(12)
C37 0.0276(14) 0.0244(14) 0.0267(14) -0.0006(11) -0.0001(11) 0.0066(11)
C37' 0.0309(14) 0.0248(14) 0.0327(15) -0.0004(12) 0.0095(12) -0.0037(12)
C38 0.0546(19) 0.0224(14) 0.0292(15) 0.0046(12) -0.0088(13) 0.0038(13)
C38' 0.0487(19) 0.0377(17) 0.0319(16) -0.0079(14) 0.0054(14) -0.0106(15)
C39 0.0328(15) 0.0294(15) 0.0262(14) -0.0006(12) -0.0033(11) 0.0031(12)
C39' 0.0433(18) 0.0304(16) 0.0487(19) -0.0049(14) 0.0151(15) 0.0033(14)
C40 0.0320(15) 0.0217(13) 0.0287(14) -0.0086(11) 0.0001(11) -0.0033(11)
C40' 0.0336(16) 0.0378(17) 0.0351(16) 0.0038(13) -0.0024(12) 0.0015(13)
C41 0.0452(17) 0.0283(15) 0.0254(14) -0.0059(12) -0.0079(12) -0.0014(13)
C41' 0.050(2) 0.0435(19) 0.0392(18) -0.0087(15) -0.0034(15) -0.0031(16)
C42 0.0460(18) 0.0235(14) 0.0307(15) 0.0016(12) -0.0026(13) 0.0043(13)
C42' 0.054(2) 0.0303(16) 0.0428(18) -0.0011(14) 0.0121(15) 0.0039(15)
C44 0.0207(12) 0.0182(12) 0.0264(13) -0.0062(10) 0.0003(10) 0.0023(10)
C44' 0.0227(13) 0.0229(13) 0.0291(14) 0.0075(11) 0.0049(10) -0.0013(10)
C43 0.0308(14) 0.0163(12) 0.0347(15) -0.0056(11) 0.0002(12) -0.0002(11)
C43' 0.0314(15) 0.0295(15) 0.0326(15) 0.0092(12) 0.0124(12) 0.0051(12)
C45 0.0184(12) 0.0166(12) 0.0251(13) -0.0041(10) 0.0055(10) 0.0036(9)
C45' 0.0254(13) 0.0250(13) 0.0258(13) 0.0085(11) 0.0048(11) -0.0017(11)
C46 0.0149(11) 0.0204(12) 0.0232(12) -0.0059(10) 0.0050(9) -0.0025(9)
C46' 0.0192(12) 0.0267(14) 0.0267(13) 0.0095(11) 0.0019(10) -0.0011(11)
C47 0.0171(11) 0.0163(12) 0.0226(12) -0.0044(10) 0.0074(9) -0.0035(9)
C47' 0.0167(12) 0.0272(14) 0.0238(13) 0.0070(11) 0.0022(10) -0.0017(10)
C48 0.0296(13) 0.0113(11) 0.0159(11) 0.0013(9) 0.0083(10) 0.0006(10)
C48' 0.0242(13) 0.0242(13) 0.0187(12) 0.0027(10) -0.0005(10) 0.0066(10)
C49 0.0290(14) 0.0187(12) 0.0216(12) -0.0021(10) 0.0059(10) -0.0003(10)
C49' 0.0310(14) 0.0244(14) 0.0203(12) 0.0022(10) 0.0018(10) 0.0033(11)
C50 0.0394(16) 0.0238(14) 0.0229(13) -0.0061(11) -0.0024(12) -0.0013(12)
C50' 0.0498(18) 0.0249(14) 0.0217(13) 0.0052(11) 0.0036(12) 0.0097(13)
C51 0.0460(17) 0.0217(13) 0.0187(13) -0.0065(11) 0.0047(12) 0.0075(12)
C51' 0.0478(18) 0.0385(17) 0.0246(14) 0.0069(13) -0.0052(13) 0.0222(15)
C52 0.0342(15) 0.0209(13) 0.0229(13) 0.0025(11) 0.0120(11) 0.0084(11)
C52' 0.0282(15) 0.053(2) 0.0318(16) 0.0033(15) -0.0058(12) 0.0108(14)
C53 0.0287(13) 0.0163(12) 0.0219(12) 0.0002(10) 0.0100(10) 0.0014(10)
C53' 0.0253(14) 0.0368(16) 0.0271(14) 0.0055(12) -0.0004(11) 0.0022(12)
C1' 0.025(2) 0.034(4) 0.021(3) 0.002(2) 0.004(2) 0.0066(19)
C2' 0.026(3) 0.051(2) 0.036(4) -0.002(4) 0.011(3) 0.008(2)
C3' 0.018(2) 0.050(4) 0.048(4) 0.000(3) 0.002(3) 0.007(2)
C4' 0.0210(17) 0.036(4) 0.047(4) 0.010(2) -0.004(2) 0.006(2)
C5' 0.0195(14) 0.031(4) 0.026(4) 0.008(2) -0.001(2) 0.000(2)
C6' 0.015(2) 0.015(4) 0.018(3) -0.004(3) -0.0026(19) -0.004(2)
C1A 0.025(2) 0.034(4) 0.021(3) 0.002(2) 0.004(2) 0.0066(19)
C2A 0.026(3) 0.051(2) 0.036(4) -0.002(4) 0.011(3) 0.008(2)
C3A 0.018(2) 0.050(4) 0.048(4) 0.000(3) 0.002(3) 0.007(2)
C4A 0.0210(17) 0.036(4) 0.047(4) 0.010(2) -0.004(2) 0.006(2)
C5A 0.0195(14) 0.031(4) 0.026(4) 0.008(2) -0.001(2) 0.000(2)
C6A 0.015(2) 0.015(4) 0.018(3) -0.004(3) -0.0026(19) -0.004(2)
C8' 0.0240(13) 0.0267(14) 0.0302(14) 0.0101(12) -0.0039(11) -0.0068(11)
C9' 0.025(3) 0.034(3) 0.026(3) 0.005(2) 0.0015(19) -0.008(2)
C8A 0.0240(13) 0.0267(14) 0.0302(14) 0.0101(12) -0.0039(11) -0.0068(11)
C9A 0.025(3) 0.034(3) 0.026(3) 0.005(2) 0.0015(19) -0.008(2)
C11' 0.024(4) 0.023(4) 0.021(4) 0.007(3) 0.005(3) 0.004(3)
C12' 0.022(3) 0.031(3) 0.043(5) 0.011(3) 0.014(3) -0.001(2)
C13' 0.036(4) 0.033(4) 0.022(3) 0.008(2) 0.013(3) 0.005(3)
C24' 0.0224(16) 0.018(2) 0.028(2) 0.0043(16) 0.0009(18) 0.0040(15)
C26' 0.0284(16) 0.024(3) 0.027(3) 0.0106(18) 0.005(2) 0.0016(19)
C25' 0.0295(18) 0.0259(18) 0.0270(18) 0.0045(14) 0.0006(14) 0.0082(15)
C11A 0.024(4) 0.023(4) 0.021(4) 0.007(3) 0.005(3) 0.004(3)
C12A 0.022(3) 0.031(3) 0.043(5) 0.011(3) 0.014(3) -0.001(2)
C13A 0.036(4) 0.033(4) 0.022(3) 0.008(2) 0.013(3) 0.005(3)
C24A 0.0224(16) 0.018(2) 0.028(2) 0.0043(16) 0.0009(18) 0.0040(15)
C25A 0.0295(18) 0.0259(18) 0.0270(18) 0.0045(14) 0.0006(14) 0.0082(15)
C26A 0.0284(16) 0.024(3) 0.027(3) 0.0106(18) 0.005(2) 0.0016(19)

loop_
_atom_type_symbol
_atom_type_description
_atom_type_scat_dispersion_real
_atom_type_scat_dispersion_imag
_atom_type_scat_source
C C 0.0033 0.0016 'International Tables Vol C Tables 4.2.6.8 and 6.1.1.4'
H H 0.0000 0.0000 'International Tables Vol C Tables 4.2.6.8 and 6.1.1.4'
N N 0.0061 0.0033 'International Tables Vol C Tables 4.2.6.8 and 6.1.1.4'
P P 0.1023 0.0942 'International Tables Vol C Tables 4.2.6.8 and 6.1.1.4'
Y Y -2.7962 3.5667 'International Tables Vol C Tables 4.2.6.8 and 6.1.1.4'
Ni Ni 0.3393 1.1124 'International Tables Vol C Tables 4.2.6.8 and 6.1.1.4'

loop_
_geom_angle_atom_site_label_1
_geom_angle_atom_site_label_2
_geom_angle_atom_site_label_3
_geom_angle
_geom_angle_site_symmetry_1
_geom_angle_site_symmetry_3
_geom_angle_publ_flag
N1 Y1 N3 118.97(7) . . ?
N1 Y1 N2 99.75(7) . . ?
N3 Y1 N2 131.87(7) . . ?
N1 Y1 Ni1 89.44(5) . . ?
N3 Y1 Ni1 119.67(5) . . ?
N2 Y1 Ni1 85.70(5) . . ?
N1 Y1 P3 110.70(5) . . ?
N3 Y1 P3 56.47(5) . . ?
N2 Y1 P3 84.84(5) . . ?
Ni1 Y1 P3 158.934(17) . . ?
N1 Y1 P1 53.72(5) . . ?
N3 Y1 P1 150.85(5) . . ?
N2 Y1 P1 75.14(5) . . ?
Ni1 Y1 P1 41.231(13) . . ?
P3 Y1 P1 150.650(18) . . ?
N1' Y1' N3' 116.48(7) . . ?
N1' Y1' N2' 101.47(7) . . ?
N3' Y1' N2' 134.27(8) . . ?
N1' Y1' Ni1' 89.78(5) . . ?
N3' Y1' Ni1' 117.31(5) . . ?
N2' Y1' Ni1' 85.69(5) . . ?
N1' Y1' P3' 108.48(5) . . ?
N3' Y1' P3' 57.07(5) . . ?
N2' Y1' P3' 88.26(5) . . ?
Ni1' Y1' P3' 161.583(17) . . ?
N1' Y1' P1' 54.49(5) . . ?
N3' Y1' P1' 148.52(5) . . ?
N2' Y1' P1' 74.76(5) . . ?
Ni1' Y1' P1' 41.703(13) . . ?
P3' Y1' P1' 151.195(18) . . ?
N1' Y1' P2' 118.77(5) . . ?
N3' Y1' P2' 118.10(5) . . ?
N2' Y1' P2' 54.28(5) . . ?
Ni1' Y1' P2' 40.895(15) . . ?
P3' Y1' P2' 123.216(19) . . ?
P1' Y1' P2' 64.549(16) . . ?
C46' Ni1' C47' 39.26(11) . . ?
C46' Ni1' P2' 147.57(8) . . ?
C47' Ni1' P2' 108.50(8) . . ?
C46' Ni1' P1' 105.05(8) . . ?
C47' Ni1' P1' 143.36(8) . . ?
P2' Ni1' P1' 107.35(3) . . ?
C46' Ni1' Y1' 99.39(8) . . ?
C47' Ni1' Y1' 105.89(7) . . ?
P2' Ni1' Y1' 85.24(2) . . ?
P1' Ni1' Y1' 84.293(19) . . ?
C11' P1' C7' 106.6(3) . . ?
C7' P1' C8A 100.68(12) . . ?
C11' P1' C8' 105.5(4) . . ?
C7' P1' C8' 100.68(12) . . ?
C7' P1' C11A 97.8(8) . . ?
C8A P1' C11A 112.4(9) . . ?
C11' P1' Ni1' 114.7(3) . . ?
C7' P1' Ni1' 117.34(8) . . ?
C8A P1' Ni1' 110.58(8) . . ?
C8' P1' Ni1' 110.58(8) . . ?
C11A P1' Ni1' 116.5(9) . . ?
C11' P1' Y1' 121.5(4) . . ?
C7' P1' Y1' 64.71(8) . . ?
C8A P1' Y1' 132.88(9) . . ?
C8' P1' Y1' 132.88(9) . . ?
C11A P1' Y1' 113.8(9) . . ?
Ni1' P1' Y1' 54.004(15) . . ?
C6A N1' C7' 115.5(8) . . ?
C6' N1' C7' 116.9(5) . . ?
C6A N1' Y1' 123.2(11) . . ?
C6' N1' Y1' 127.9(6) . . ?
C7' N1' Y1' 110.71(15) . . ?
C47 Ni1 C46 39.57(10) . . ?
C47 Ni1 P2 110.05(8) . . ?
C46 Ni1 P2 149.16(7) . . ?
C47 Ni1 P1 141.86(8) . . ?
C46 Ni1 P1 102.88(8) . . ?
P2 Ni1 P1 107.88(3) . . ?
C47 Ni1 Y1 99.26(7) . . ?
C46 Ni1 Y1 92.68(7) . . ?
P2 Ni1 Y1 87.17(2) . . ?
P1 Ni1 Y1 86.31(2) . . ?
C8 P1 C11 108.69(13) . . ?
C8 P1 C7 102.41(12) . . ?
C11 P1 C7 103.32(12) . . ?
C8 P1 Ni1 108.29(8) . . ?
C11 P1 Ni1 116.29(9) . . ?
C7 P1 Ni1 116.78(8) . . ?
C8 P1 Y1 129.49(9) . . ?
C11 P1 Y1 121.74(10) . . ?
C7 P1 Y1 65.20(8) . . ?
Ni1 P1 Y1 52.455(15) . . ?
C21 P2 C20 101.10(12) . . ?
C21 P2 C24 106.04(12) . . ?
C20 P2 C24 98.09(12) . . ?
C21 P2 Ni1 116.14(10) . . ?
C20 P2 Ni1 112.61(8) . . ?
C24 P2 Ni1 119.89(9) . . ?
C21' P2' C20' 102.48(13) . . ?
C21' P2' C24A 104.45(15) . . ?
C20' P2' C24A 94.50(16) . . ?
C21' P2' C24' 108.2(4) . . ?
C20' P2' C24' 112.9(4) . . ?
C21' P2' Ni1' 113.30(10) . . ?
C20' P2' Ni1' 114.43(8) . . ?
C24A P2' Ni1' 124.31(14) . . ?
C24' P2' Ni1' 105.6(4) . . ?
C21' P2' Y1' 156.89(9) . . ?
C20' P2' Y1' 71.75(8) . . ?
C24A P2' Y1' 98.36(12) . . ?
C24' P2' Y1' 94.5(3) . . ?
Ni1' P2' Y1' 53.863(16) . . ?
C19' N2' C20' 114.0(2) . . ?
C19' N2' Y1' 124.89(16) . . ?
C20' N2' Y1' 120.56(16) . . ?
C34 P3 C33 99.93(12) . . ?
C34 P3 C37 107.23(12) . . ?
C33 P3 C37 106.17(12) . . ?
C34 P3 Y1 118.07(9) . . ?
C33 P3 Y1 77.80(8) . . ?
C37 P3 Y1 133.26(9) . . ?
C33' P3' C37' 105.82(12) . . ?
C33' P3' C34' 100.51(11) . . ?
C37' P3' C34' 107.58(12) . . ?
C33' P3' Y1' 77.70(8) . . ?
C37' P3' Y1' 134.22(9) . . ?
C34' P3' Y1' 116.73(9) . . ?
C32' N3' C33' 115.35(19) . . ?
C32' N3' Y1' 128.10(16) . . ?
C33' N3' Y1' 112.60(15) . . ?
C6 N1 C7 116.8(2) . . ?
C6 N1 Y1 119.54(15) . . ?
C7 N1 Y1 111.79(15) . . ?
C19 N2 C20 113.5(2) . . ?
C19 N2 Y1 125.43(16) . . ?
C20 N2 Y1 120.35(15) . . ?
C32 N3 C33 115.95(19) . . ?
C32 N3 Y1 129.11(15) . . ?
C33 N3 Y1 113.23(14) . . ?
C2 C1 C6 121.7(3) . . ?
C2 C1 H1 119.2 . . ?
C6 C1 H1 119.2 . . ?
C1 C2 C3 120.5(3) . . ?
C1 C2 H2 119.8 . . ?
C3 C2 H2 119.8 . . ?
C4 C3 C2 119.1(3) . . ?
C4 C3 H3 120.5 . . ?
C2 C3 H3 120.5 . . ?
C3 C4 C5 121.5(3) . . ?
C3 C4 H4 119.3 . . ?
C5 C4 H4 119.3 . . ?
C4 C5 C6 120.1(3) . . ?
C4 C5 H5 119.9 . . ?
C6 C5 H5 119.9 . . ?
N1 C6 C1 117.6(2) . . ?
N1 C6 C5 125.2(2) . . ?
C1 C6 C5 117.1(2) . . ?
N1 C7 P1 109.71(16) . . ?
N1 C7 H7A 109.7 . . ?
P1 C7 H7A 109.7 . . ?
N1 C7 H7B 109.7 . . ?
P1 C7 H7B 109.7 . . ?
H7A C7 H7B 108.2 . . ?
N1' C7' P1' 110.97(15) . . ?
N1' C7' H7'A 109.4 . . ?
P1' C7' H7'A 109.4 . . ?
N1' C7' H7'B 109.4 . . ?
P1' C7' H7'B 109.4 . . ?
H7'A C7' H7'B 108.0 . . ?
C9 C8 C10 110.2(2) . . ?
C9 C8 P1 113.2(2) . . ?
C10 C8 P1 116.9(2) . . ?
C9 C8 H8 105.1 . . ?
C10 C8 H8 105.1 . . ?
P1 C8 H8 105.1 . . ?
C8 C9 H9A 109.5 . . ?
C8 C9 H9B 109.5 . . ?
H9A C9 H9B 109.5 . . ?
C8 C9 H9C 109.5 . . ?
H9A C9 H9C 109.5 . . ?
H9B C9 H9C 109.5 . . ?
C8 C10 H10A 109.5 . . ?
C8 C10 H10B 109.5 . . ?
H10A C10 H10B 109.5 . . ?
C8 C10 H10C 109.5 . . ?
H10A C10 H10C 109.5 . . ?
H10B C10 H10C 109.5 . . ?
C8' C10' H10D 109.5 . . ?
C8' C10' H10E 109.5 . . ?
H10D C10' H10E 109.5 . . ?
C8' C10' H10F 109.5 . . ?
H10D C10' H10F 109.5 . . ?
H10E C10' H10F 109.5 . . ?
C12 C11 C13 110.2(2) . . ?
C12 C11 P1 110.9(2) . . ?
C13 C11 P1 117.6(2) . . ?
C12 C11 H11 105.7 . . ?
C13 C11 H11 105.7 . . ?
P1 C11 H11 105.7 . . ?
C11 C12 H12A 109.5 . . ?
C11 C12 H12B 109.5 . . ?
H12A C12 H12B 109.5 . . ?
C11 C12 H12C 109.5 . . ?
H12A C12 H12C 109.5 . . ?
H12B C12 H12C 109.5 . . ?
C11 C13 H13A 109.5 . . ?
C11 C13 H13B 109.5 . . ?
H13A C13 H13B 109.5 . . ?
C11 C13 H13C 109.5 . . ?
H13A C13 H13C 109.5 . . ?
H13B C13 H13C 109.5 . . ?
C15 C14 C19 122.1(3) . . ?
C15 C14 H14 119.0 . . ?
C19 C14 H14 119.0 . . ?
C15' C14' C19' 121.7(3) . . ?
C15' C14' H14' 119.1 . . ?
C19' C14' H14' 119.1 . . ?
C16 C15 C14 120.4(3) . . ?
C16 C15 H15 119.8 . . ?
C14 C15 H15 119.8 . . ?
C14' C15' C16' 120.7(3) . . ?
C14' C15' H15' 119.6 . . ?
C16' C15' H15' 119.6 . . ?
C17 C16 C15 119.0(3) . . ?
C17 C16 H16 120.5 . . ?
C15 C16 H16 120.5 . . ?
C17' C16' C15' 118.7(3) . . ?
C17' C16' H16' 120.7 . . ?
C15' C16' H16' 120.7 . . ?
C16 C17 C18 121.6(3) . . ?
C16 C17 H17 119.2 . . ?
C18 C17 H17 119.2 . . ?
C16' C17' C18' 121.6(3) . . ?
C16' C17' H17' 119.2 . . ?
C18' C17' H17' 119.2 . . ?
C17 C18 C19 120.8(3) . . ?
C17 C18 H18 119.6 . . ?
C19 C18 H18 119.6 . . ?
C17' C18' C19' 120.6(3) . . ?
C17' C18' H18' 119.7 . . ?
C19' C18' H18' 119.7 . . ?
N2 C19 C14 118.9(2) . . ?
N2 C19 C18 125.0(2) . . ?
C14 C19 C18 116.1(2) . . ?
N2' C19' C14' 119.1(2) . . ?
N2' C19' C18' 124.3(3) . . ?
C14' C19' C18' 116.6(2) . . ?
N2 C20 P2 112.36(17) . . ?
N2 C20 H20A 109.1 . . ?
P2 C20 H20A 109.1 . . ?
N2 C20 H20B 109.1 . . ?
P2 C20 H20B 109.1 . . ?
H20A C20 H20B 107.9 . . ?
N2' C20' P2' 111.32(18) . . ?
N2' C20' H20C 109.4 . . ?
P2' C20' H20C 109.4 . . ?
N2' C20' H20D 109.4 . . ?
P2' C20' H20D 109.4 . . ?
H20C C20' H20D 108.0 . . ?
C23 C21 C22 111.9(2) . . ?
C23 C21 P2 114.6(2) . . ?
C22 C21 P2 111.43(19) . . ?
C23 C21 H21 106.0 . . ?
C22 C21 H21 106.0 . . ?
P2 C21 H21 106.0 . . ?
C22' C21' C23' 111.2(2) . . ?
C22' C21' P2' 111.5(2) . . ?
C23' C21' P2' 115.4(2) . . ?
C22' C21' H21' 106.0 . . ?
C23' C21' H21' 106.0 . . ?
P2' C21' H21' 106.0 . . ?
C21 C22 H22A 109.5 . . ?
C21 C22 H22B 109.5 . . ?
H22A C22 H22B 109.5 . . ?
C21 C22 H22C 109.5 . . ?
H22A C22 H22C 109.5 . . ?
H22B C22 H22C 109.5 . . ?
C21' C22' H22D 109.5 . . ?
C21' C22' H22E 109.5 . . ?
H22D C22' H22E 109.5 . . ?
C21' C22' H22F 109.5 . . ?
H22D C22' H22F 109.5 . . ?
H22E C22' H22F 109.5 . . ?
C21 C23 H23A 109.5 . . ?
C21 C23 H23B 109.5 . . ?
H23A C23 H23B 109.5 . . ?
C21 C23 H23C 109.5 . . ?
H23A C23 H23C 109.5 . . ?
H23B C23 H23C 109.5 . . ?
C21' C23' H23D 109.5 . . ?
C21' C23' H23E 109.5 . . ?
H23D C23' H23E 109.5 . . ?
C21' C23' H23F 109.5 . . ?
H23D C23' H23F 109.5 . . ?
H23E C23' H23F 109.5 . . ?
C26 C24 C25 110.9(2) . . ?
C26 C24 P2 117.1(2) . . ?
C25 C24 P2 107.62(17) . . ?
C26 C24 H24 106.9 . . ?
C25 C24 H24 106.9 . . ?
P2 C24 H24 106.9 . . ?
C24 C25 H25A 109.5 . . ?
C24 C25 H25B 109.5 . . ?
H25A C25 H25B 109.5 . . ?
C24 C25 H25C 109.5 . . ?
H25A C25 H25C 109.5 . . ?
H25B C25 H25C 109.5 . . ?
C24 C26 H26A 109.5 . . ?
C24 C26 H26B 109.5 . . ?
H26A C26 H26B 109.5 . . ?
C24 C26 H26C 109.5 . . ?
H26A C26 H26C 109.5 . . ?
H26B C26 H26C 109.5 . . ?
C28 C27 C32 122.2(2) . . ?
C28 C27 H27 118.9 . . ?
C32 C27 H27 118.9 . . ?
C28' C27' C32' 121.7(2) . . ?
C28' C27' H27' 119.1 . . ?
C32' C27' H27' 119.1 . . ?
C27 C28 C29 120.1(2) . . ?
C27 C28 H28 120.0 . . ?
C29 C28 H28 120.0 . . ?
C27' C28' C29' 120.7(3) . . ?
C27' C28' H28' 119.7 . . ?
C29' C28' H28' 119.7 . . ?
C30 C29 C28 119.2(2) . . ?
C30 C29 H29 120.4 . . ?
C28 C29 H29 120.4 . . ?
C30' C29' C28' 118.5(3) . . ?
C30' C29' H29' 120.8 . . ?
C28' C29' H29' 120.8 . . ?
C29 C30 C31 121.2(2) . . ?
C29 C30 H30 119.4 . . ?
C31 C30 H30 119.4 . . ?
C29' C30' C31' 121.4(3) . . ?
C29' C30' H30' 119.3 . . ?
C31' C30' H30' 119.3 . . ?
C30 C31 C32 120.3(2) . . ?
C30 C31 H31 119.8 . . ?
C32 C31 H31 119.8 . . ?
C30' C31' C32' 121.1(3) . . ?
C30' C31' H31' 119.5 . . ?
C32' C31' H31' 119.5 . . ?
N3 C32 C27 118.3(2) . . ?
N3 C32 C31 124.7(2) . . ?
C27 C32 C31 117.0(2) . . ?
N3' C32' C31' 124.8(2) . . ?
N3' C32' C27' 118.6(2) . . ?
C31' C32' C27' 116.6(2) . . ?
N3 C33 P3 100.93(15) . . ?
N3 C33 H33A 111.6 . . ?
P3 C33 H33A 111.6 . . ?
N3 C33 H33B 111.6 . . ?
P3 C33 H33B 111.6 . . ?
H33A C33 H33B 109.4 . . ?
N3' C33' P3' 102.20(15) . . ?
N3' C33' H33C 111.3 . . ?
P3' C33' H33C 111.3 . . ?
N3' C33' H33D 111.3 . . ?
P3' C33' H33D 111.3 . . ?
H33C C33' H33D 109.2 . . ?
C35 C34 C36 112.2(2) . . ?
C35 C34 P3 114.5(2) . . ?
C36 C34 P3 111.92(19) . . ?
C35 C34 H34 105.8 . . ?
C36 C34 H34 105.8 . . ?
P3 C34 H34 105.8 . . ?
C35' C34' C36' 111.6(2) . . ?
C35' C34' P3' 112.56(18) . . ?
C36' C34' P3' 114.27(19) . . ?
C35' C34' H34' 105.9 . . ?
C36' C34' H34' 105.9 . . ?
P3' C34' H34' 105.9 . . ?
C34 C35 H35A 109.5 . . ?
C34 C35 H35B 109.5 . . ?
H35A C35 H35B 109.5 . . ?
C34 C35 H35C 109.5 . . ?
H35A C35 H35C 109.5 . . ?
H35B C35 H35C 109.5 . . ?
C34' C35' H35D 109.5 . . ?
C34' C35' H35E 109.5 . . ?
H35D C35' H35E 109.5 . . ?
C34' C35' H35F 109.5 . . ?
H35D C35' H35F 109.5 . . ?
H35E C35' H35F 109.5 . . ?
C34 C36 H36A 109.5 . . ?
C34 C36 H36B 109.5 . . ?
H36A C36 H36B 109.5 . . ?
C34 C36 H36C 109.5 . . ?
H36A C36 H36C 109.5 . . ?
H36B C36 H36C 109.5 . . ?
C34' C36' H36D 109.5 . . ?
C34' C36' H36E 109.5 . . ?
H36D C36' H36E 109.5 . . ?
C34' C36' H36F 109.5 . . ?
H36D C36' H36F 109.5 . . ?
H36E C36' H36F 109.5 . . ?
C38 C37 C39 109.9(2) . . ?
C38 C37 P3 108.20(18) . . ?
C39 C37 P3 112.49(18) . . ?
C38 C37 H37 108.7 . . ?
C39 C37 H37 108.7 . . ?
P3 C37 H37 108.7 . . ?
C39' C37' C38' 109.9(2) . . ?
C39' C37' P3' 109.5(2) . . ?
C38' C37' P3' 111.4(2) . . ?
C39' C37' H37' 108.7 . . ?
C38' C37' H37' 108.7 . . ?
P3' C37' H37' 108.7 . . ?
C37 C38 H38A 109.5 . . ?
C37 C38 H38B 109.5 . . ?
H38A C38 H38B 109.5 . . ?
C37 C38 H38C 109.5 . . ?
H38A C38 H38C 109.5 . . ?
H38B C38 H38C 109.5 . . ?
C37' C38' H38D 109.5 . . ?
C37' C38' H38E 109.5 . . ?
H38D C38' H38E 109.5 . . ?
C37' C38' H38F 109.5 . . ?
H38D C38' H38F 109.5 . . ?
H38E C38' H38F 109.5 . . ?
C37 C39 H39A 109.5 . . ?
C37 C39 H39B 109.5 . . ?
H39A C39 H39B 109.5 . . ?
C37 C39 H39C 109.5 . . ?
H39A C39 H39C 109.5 . . ?
H39B C39 H39C 109.5 . . ?
C37' C39' H39D 109.5 . . ?
C37' C39' H39E 109.5 . . ?
H39D C39' H39E 109.5 . . ?
C37' C39' H39F 109.5 . . ?
H39D C39' H39F 109.5 . . ?
H39E C39' H39F 109.5 . . ?
C41 C40 C45 121.0(2) . . ?
C41 C40 H40 119.5 . . ?
C45 C40 H40 119.5 . . ?
C41' C40' C45' 120.7(3) . . ?
C41' C40' H40' 119.6 . . ?
C45' C40' H40' 119.6 . . ?
C42 C41 C40 120.1(3) . . ?
C42 C41 H41 119.9 . . ?
C40 C41 H41 119.9 . . ?
C42' C41' C40' 120.2(3) . . ?
C42' C41' H41' 119.9 . . ?
C40' C41' H41' 119.9 . . ?
C41 C42 C43 119.5(3) . . ?
C41 C42 H42 120.2 . . ?
C43 C42 H42 120.2 . . ?
C41' C42' C43' 119.5(3) . . ?
C41' C42' H42' 120.3 . . ?
C43' C42' H42' 120.3 . . ?
C43 C44 C45 120.8(2) . . ?
C43 C44 H44 119.6 . . ?
C45 C44 H44 119.6 . . ?
C43' C44' C45' 120.4(3) . . ?
C43' C44' H44' 119.8 . . ?
C45' C44' H44' 119.8 . . ?
C44 C43 C42 120.4(2) . . ?
C44 C43 H43 119.8 . . ?
C42 C43 H43 119.8 . . ?
C42' C43' C44' 120.8(3) . . ?
C42' C43' H43' 119.6 . . ?
C44' C43' H43' 119.6 . . ?
C44 C45 C40 118.1(2) . . ?
C44 C45 C46 124.3(2) . . ?
C40 C45 C46 117.5(2) . . ?
C44' C45' C40' 118.4(3) . . ?
C44' C45' C46' 122.6(2) . . ?
C40' C45' C46' 119.0(2) . . ?
C47 C46 C45 138.4(2) . . ?
C47 C46 Ni1 70.09(16) . . ?
C45 C46 Ni1 150.13(18) . . ?
C47' C46' C45' 142.1(3) . . ?
C47' C46' Ni1' 70.92(17) . . ?
C45' C46' Ni1' 146.32(19) . . ?
C46 C47 C48 142.9(2) . . ?
C46 C47 Ni1 70.34(15) . . ?
C48 C47 Ni1 146.22(18) . . ?
C46' C47' C48' 148.5(3) . . ?
C46' C47' Ni1' 69.82(16) . . ?
C48' C47' Ni1' 141.4(2) . . ?
C53 C48 C49 118.9(2) . . ?
C53 C48 C47 122.2(2) . . ?
C49 C48 C47 119.0(2) . . ?
C53' C48' C49' 118.6(2) . . ?
C53' C48' C47' 119.3(2) . . ?
C49' C48' C47' 122.1(2) . . ?
C50 C49 C48 120.5(2) . . ?
C50 C49 H49 119.7 . . ?
C48 C49 H49 119.7 . . ?
C50' C49' C48' 120.2(3) . . ?
C50' C49' H49' 119.9 . . ?
C48' C49' H49' 119.9 . . ?
C51 C50 C49 119.9(3) . . ?
C51 C50 H50 120.0 . . ?
C49 C50 H50 120.0 . . ?
C51' C50' C49' 120.8(3) . . ?
C51' C50' H50' 119.6 . . ?
C49' C50' H50' 119.6 . . ?
C52 C51 C50 119.9(2) . . ?
C52 C51 H51 120.0 . . ?
C50 C51 H51 120.0 . . ?
C50' C51' C52' 119.3(3) . . ?
C50' C51' H51' 120.4 . . ?
C52' C51' H51' 120.4 . . ?
C51 C52 C53 120.5(2) . . ?
C51 C52 H52 119.7 . . ?
C53 C52 H52 119.7 . . ?
C51' C52' C53' 120.4(3) . . ?
C51' C52' H52' 119.8 . . ?
C53' C52' H52' 119.8 . . ?
C52 C53 C48 120.2(2) . . ?
C52 C53 H53 119.9 . . ?
C48 C53 H53 119.9 . . ?
C52' C53' C48' 120.7(3) . . ?
C52' C53' H53' 119.6 . . ?
C48' C53' H53' 119.6 . . ?
C2' C1' C6' 120.3(8) . . ?
C2' C1' H1' 119.8 . . ?
C6' C1' H1' 119.8 . . ?
C1' C2' C3' 122.1(8) . . ?
C1' C2' H2' 118.9 . . ?
C3' C2' H2' 118.9 . . ?
C4' C3' C2' 118.1(7) . . ?
C4' C3' H3' 121.0 . . ?
C2' C3' H3' 121.0 . . ?
C3' C4' C5' 120.9(5) . . ?
C3' C4' H4' 119.5 . . ?
C5' C4' H4' 119.5 . . ?
C4' C5' C6' 121.7(7) . . ?
C4' C5' H5' 119.1 . . ?
C6' C5' H5' 119.1 . . ?
N1' C6' C5' 125.9(9) . . ?
N1' C6' C1' 117.1(8) . . ?
C5' C6' C1' 116.7(8) . . ?
C2A C1A C6A 121.4(14) . . ?
C2A C1A H1A 119.3 . . ?
C6A C1A H1A 119.3 . . ?
C3A C2A C1A 119.4(13) . . ?
C3A C2A H2AA 120.3 . . ?
C1A C2A H2AA 120.3 . . ?
C4A C3A C2A 119.2(11) . . ?
C4A C3A H3A 120.4 . . ?
C2A C3A H3A 120.4 . . ?
C3A C4A C5A 122.4(9) . . ?
C3A C4A H4A 118.8 . . ?
C5A C4A H4A 118.8 . . ?
C4A C5A C6A 119.4(11) . . ?
C4A C5A H5A 120.3 . . ?
C6A C5A H5A 120.3 . . ?
N1' C6A C1A 119.2(13) . . ?
N1' C6A C5A 122.5(15) . . ?
C1A C6A C5A 118.0(13) . . ?
C10' C8' C9' 107.5(7) . . ?
C10' C8' P1' 116.89(19) . . ?
C9' C8' P1' 104.6(6) . . ?
C10' C8' H8' 109.2 . . ?
C9' C8' H8' 109.2 . . ?
P1' C8' H8' 109.2 . . ?
C8' C9' H9'A 109.5 . . ?
C8' C9' H9'B 109.5 . . ?
H9'A C9' H9'B 109.5 . . ?
C8' C9' H9'C 109.5 . . ?
H9'A C9' H9'C 109.5 . . ?
H9'B C9' H9'C 109.5 . . ?
C10' C8A C9A 110.5(3) . . ?
C10' C8A P1' 116.89(19) . . ?
C9A C8A P1' 117.2(3) . . ?
C10' C8A H8A 103.3 . . ?
C9A C8A H8A 103.3 . . ?
P1' C8A H8A 103.3 . . ?
C8A C9A H9AA 109.5 . . ?
C8A C9A H9AB 109.5 . . ?
H9AA C9A H9AB 109.5 . . ?
C8A C9A H9AC 109.5 . . ?
H9AA C9A H9AC 109.5 . . ?
H9AB C9A H9AC 109.5 . . ?
C12' C11' C13' 109.4(7) . . ?
C12' C11' P1' 112.0(4) . . ?
C13' C11' P1' 117.5(7) . . ?
C12' C11' H11' 105.7 . . ?
C13' C11' H11' 105.7 . . ?
P1' C11' H11' 105.7 . . ?
C11' C12' H12D 109.5 . . ?
C11' C12' H12E 109.5 . . ?
H12D C12' H12E 109.5 . . ?
C11' C12' H12F 109.5 . . ?
H12D C12' H12F 109.5 . . ?
H12E C12' H12F 109.5 . . ?
C11' C13' H13D 109.5 . . ?
C11' C13' H13E 109.5 . . ?
H13D C13' H13E 109.5 . . ?
C11' C13' H13F 109.5 . . ?
H13D C13' H13F 109.5 . . ?
H13E C13' H13F 109.5 . . ?
C25' C24' C26' 109.0(9) . . ?
C25' C24' P2' 113.6(8) . . ?
C26' C24' P2' 107.6(8) . . ?
C25' C24' H24' 108.8 . . ?
C26' C24' H24' 108.8 . . ?
P2' C24' H24' 108.8 . . ?
C24' C26' H26D 109.5 . . ?
C24' C26' H26E 109.5 . . ?
H26D C26' H26E 109.5 . . ?
C24' C26' H26F 109.5 . . ?
H26D C26' H26F 109.5 . . ?
H26E C26' H26F 109.5 . . ?
C24' C25' H25D 109.5 . . ?
C24' C25' H25E 109.5 . . ?
H25D C25' H25E 109.5 . . ?
C24' C25' H25F 109.5 . . ?
H25D C25' H25F 109.5 . . ?
H25E C25' H25F 109.5 . . ?
C13A C11A C12A 114(2) . . ?
C13A C11A P1' 118(2) . . ?
C12A C11A P1' 106.5(13) . . ?
C13A C11A H11A 105.8 . . ?
C12A C11A H11A 105.8 . . ?
P1' C11A H11A 105.8 . . ?
C11A C12A H12G 109.5 . . ?
C11A C12A H12H 109.5 . . ?
H12G C12A H12H 109.5 . . ?
C11A C12A H12I 109.5 . . ?
H12G C12A H12I 109.5 . . ?
H12H C12A H12I 109.5 . . ?
C11A C13A H13G 109.5 . . ?
C11A C13A H13H 109.5 . . ?
H13G C13A H13H 109.5 . . ?
C11A C13A H13I 109.5 . . ?
H13G C13A H13I 109.5 . . ?
H13H C13A H13I 109.5 . . ?
C25A C24A C26A 111.7(3) . . ?
C25A C24A P2' 114.8(3) . . ?
C26A C24A P2' 107.8(3) . . ?
C25A C24A H24A 107.4 . . ?
C26A C24A H24A 107.4 . . ?
P2' C24A H24A 107.4 . . ?
C24A C25A H25G 109.5 . . ?
C24A C25A H25H 109.5 . . ?
H25G C25A H25H 109.5 . . ?
C24A C25A H25I 109.5 . . ?
H25G C25A H25I 109.5 . . ?
H25H C25A H25I 109.5 . . ?
C24A C26A H26G 109.5 . . ?
C24A C26A H26H 109.5 . . ?
H26G C26A H26H 109.5 . . ?
C24A C26A H26I 109.5 . . ?
H26G C26A H26I 109.5 . . ?
H26H C26A H26I 109.5 . . ?

loop_
_geom_bond_atom_site_label_1
_geom_bond_atom_site_label_2
_geom_bond_distance
_geom_bond_site_symmetry_2
_geom_bond_publ_flag
Y1 N1 2.239(2) . ?
Y1 N3 2.2892(19) . ?
Y1 N2 2.293(2) . ?
Y1 Ni1 2.6799(4) . ?
Y1 P3 2.9894(7) . ?
Y1 P1 3.3730(7) . ?
Y1' N1' 2.221(2) . ?
Y1' N3' 2.293(2) . ?
Y1' N2' 2.299(2) . ?
Y1' Ni1' 2.7263(4) . ?
Y1' P3' 2.9897(7) . ?
Y1' P1' 3.3530(7) . ?
Y1' P2' 3.3641(7) . ?
Ni1' C46' 1.893(3) . ?
Ni1' C47' 1.906(2) . ?
Ni1' P2' 2.2100(8) . ?
Ni1' P1' 2.2417(7) . ?
P1' C11' 1.817(11) . ?
P1' C7' 1.855(2) . ?
P1' C8A 1.859(3) . ?
P1' C8' 1.859(3) . ?
P1' C11A 2.00(3) . ?
N1' C6A 1.410(19) . ?
N1' C6' 1.391(12) . ?
N1' C7' 1.463(3) . ?
Ni1 C47 1.898(2) . ?
Ni1 C46 1.901(2) . ?
Ni1 P2 2.2168(7) . ?
Ni1 P1 2.2278(7) . ?
P1 C8 1.852(3) . ?
P1 C11 1.859(3) . ?
P1 C7 1.865(3) . ?
P2 C21 1.857(3) . ?
P2 C20 1.864(3) . ?
P2 C24 1.865(3) . ?
P2' C21' 1.855(3) . ?
P2' C20' 1.857(3) . ?
P2' C24A 1.870(4) . ?
P2' C24' 1.897(11) . ?
N2' C19' 1.393(3) . ?
N2' C20' 1.465(3) . ?
P3 C34 1.851(3) . ?
P3 C33 1.854(2) . ?
P3 C37 1.859(3) . ?
P3' C33' 1.852(2) . ?
P3' C37' 1.858(3) . ?
P3' C34' 1.859(3) . ?
N3' C32' 1.386(3) . ?
N3' C33' 1.470(3) . ?
N1 C6 1.391(3) . ?
N1 C7 1.461(3) . ?
N2 C19 1.390(3) . ?
N2 C20 1.460(3) . ?
N3 C32 1.389(3) . ?
N3 C33 1.465(3) . ?
C1 C2 1.383(4) . ?
C1 C6 1.410(4) . ?
C1 H1 0.9500 . ?
C2 C3 1.386(4) . ?
C2 H2 0.9500 . ?
C3 C4 1.376(5) . ?
C3 H3 0.9500 . ?
C4 C5 1.401(4) . ?
C4 H4 0.9500 . ?
C5 C6 1.411(4) . ?
C5 H5 0.9500 . ?
C7 H7A 0.9900 . ?
C7 H7B 0.9900 . ?
C7' H7'A 0.9900 . ?
C7' H7'B 0.9900 . ?
C8 C9 1.533(4) . ?
C8 C10 1.534(4) . ?
C8 H8 1.0000 . ?
C9 H9A 0.9800 . ?
C9 H9B 0.9800 . ?
C9 H9C 0.9800 . ?
C10 H10A 0.9800 . ?
C10 H10B 0.9800 . ?
C10 H10C 0.9800 . ?
C10' C8A 1.540(4) . ?
C10' C8' 1.540(4) . ?
C10' H10D 0.9800 . ?
C10' H10E 0.9800 . ?
C10' H10F 0.9800 . ?
C11 C12 1.537(4) . ?
C11 C13 1.539(4) . ?
C11 H11 1.0000 . ?
C12 H12A 0.9800 . ?
C12 H12B 0.9800 . ?
C12 H12C 0.9800 . ?
C13 H13A 0.9800 . ?
C13 H13B 0.9800 . ?
C13 H13C 0.9800 . ?
C14 C15 1.386(4) . ?
C14 C19 1.413(4) . ?
C14 H14 0.9500 . ?
C14' C15' 1.383(4) . ?
C14' C19' 1.408(4) . ?
C14' H14' 0.9500 . ?
C15 C16 1.386(5) . ?
C15 H15 0.9500 . ?
C15' C16' 1.392(4) . ?
C15' H15' 0.9500 . ?
C16 C17 1.372(5) . ?
C16 H16 0.9500 . ?
C16' C17' 1.367(5) . ?
C16' H16' 0.9500 . ?
C17 C18 1.393(4) . ?
C17 H17 0.9500 . ?
C17' C18' 1.398(4) . ?
C17' H17' 0.9500 . ?
C18 C19 1.416(4) . ?
C18 H18 0.9500 . ?
C18' C19' 1.411(4) . ?
C18' H18' 0.9500 . ?
C20 H20A 0.9900 . ?
C20 H20B 0.9900 . ?
C20' H20C 0.9900 . ?
C20' H20D 0.9900 . ?
C21 C23 1.527(4) . ?
C21 C22 1.535(4) . ?
C21 H21 1.0000 . ?
C21' C22' 1.520(4) . ?
C21' C23' 1.525(4) . ?
C21' H21' 1.0000 . ?
C22 H22A 0.9800 . ?
C22 H22B 0.9800 . ?
C22 H22C 0.9800 . ?
C22' H22D 0.9800 . ?
C22' H22E 0.9800 . ?
C22' H22F 0.9800 . ?
C23 H23A 0.9800 . ?
C23 H23B 0.9800 . ?
C23 H23C 0.9800 . ?
C23' H23D 0.9800 . ?
C23' H23E 0.9800 . ?
C23' H23F 0.9800 . ?
C24 C26 1.513(4) . ?
C24 C25 1.522(4) . ?
C24 H24 1.0000 . ?
C25 H25A 0.9800 . ?
C25 H25B 0.9800 . ?
C25 H25C 0.9800 . ?
C26 H26A 0.9800 . ?
C26 H26B 0.9800 . ?
C26 H26C 0.9800 . ?
C27 C28 1.380(3) . ?
C27 C32 1.408(3) . ?
C27 H27 0.9500 . ?
C27' C28' 1.381(4) . ?
C27' C32' 1.412(4) . ?
C27' H27' 0.9500 . ?
C28 C29 1.390(4) . ?
C28 H28 0.9500 . ?
C28' C29' 1.393(4) . ?
C28' H28' 0.9500 . ?
C29 C30 1.383(4) . ?
C29 H29 0.9500 . ?
C29' C30' 1.381(4) . ?
C29' H29' 0.9500 . ?
C30 C31 1.399(4) . ?
C30 H30 0.9500 . ?
C30' C31' 1.392(4) . ?
C30' H30' 0.9500 . ?
C31 C32 1.410(3) . ?
C31 H31 0.9500 . ?
C31' C32' 1.404(3) . ?
C31' H31' 0.9500 . ?
C33 H33A 0.9900 . ?
C33 H33B 0.9900 . ?
C33' H33C 0.9900 . ?
C33' H33D 0.9900 . ?
C34 C35 1.528(4) . ?
C34 C36 1.533(4) . ?
C34 H34 1.0000 . ?
C34' C35' 1.529(4) . ?
C34' C36' 1.537(4) . ?
C34' H34' 1.0000 . ?
C35 H35A 0.9800 . ?
C35 H35B 0.9800 . ?
C35 H35C 0.9800 . ?
C35' H35D 0.9800 . ?
C35' H35E 0.9800 . ?
C35' H35F 0.9800 . ?
C36 H36A 0.9800 . ?
C36 H36B 0.9800 . ?
C36 H36C 0.9800 . ?
C36' H36D 0.9800 . ?
C36' H36E 0.9800 . ?
C36' H36F 0.9800 . ?
C37 C38 1.523(4) . ?
C37 C39 1.531(4) . ?
C37 H37 1.0000 . ?
C37' C39' 1.524(4) . ?
C37' C38' 1.538(4) . ?
C37' H37' 1.0000 . ?
C38 H38A 0.9800 . ?
C38 H38B 0.9800 . ?
C38 H38C 0.9800 . ?
C38' H38D 0.9800 . ?
C38' H38E 0.9800 . ?
C38' H38F 0.9800 . ?
C39 H39A 0.9800 . ?
C39 H39B 0.9800 . ?
C39 H39C 0.9800 . ?
C39' H39D 0.9800 . ?
C39' H39E 0.9800 . ?
C39' H39F 0.9800 . ?
C40 C41 1.386(4) . ?
C40 C45 1.399(3) . ?
C40 H40 0.9500 . ?
C40' C41' 1.389(4) . ?
C40' C45' 1.401(4) . ?
C40' H40' 0.9500 . ?
C41 C42 1.382(4) . ?
C41 H41 0.9500 . ?
C41' C42' 1.380(5) . ?
C41' H41' 0.9500 . ?
C42 C43 1.394(4) . ?
C42 H42 0.9500 . ?
C42' C43' 1.384(4) . ?
C42' H42' 0.9500 . ?
C44 C43 1.380(4) . ?
C44 C45 1.398(3) . ?
C44 H44 0.9500 . ?
C44' C43' 1.388(4) . ?
C44' C45' 1.393(4) . ?
C44' H44' 0.9500 . ?
C43 H43 0.9500 . ?
C43' H43' 0.9500 . ?
C45 C46 1.468(3) . ?
C45' C46' 1.463(4) . ?
C46 C47 1.286(3) . ?
C46' C47' 1.276(4) . ?
C47 C48 1.459(3) . ?
C47' C48' 1.468(3) . ?
C48 C53 1.392(3) . ?
C48 C49 1.397(3) . ?
C48' C53' 1.394(4) . ?
C48' C49' 1.395(4) . ?
C49 C50 1.388(4) . ?
C49 H49 0.9500 . ?
C49' C50' 1.391(4) . ?
C49' H49' 0.9500 . ?
C50 C51 1.387(4) . ?
C50 H50 0.9500 . ?
C50' C51' 1.380(4) . ?
C50' H50' 0.9500 . ?
C51 C52 1.375(4) . ?
C51 H51 0.9500 . ?
C51' C52' 1.386(5) . ?
C51' H51' 0.9500 . ?
C52 C53 1.390(3) . ?
C52 H52 0.9500 . ?
C52' C53' 1.386(4) . ?
C52' H52' 0.9500 . ?
C53 H53 0.9500 . ?
C53' H53' 0.9500 . ?
C1' C2' 1.385(8) . ?
C1' C6' 1.413(8) . ?
C1' H1' 0.9500 . ?
C2' C3' 1.389(8) . ?
C2' H2' 0.9500 . ?
C3' C4' 1.371(7) . ?
C3' H3' 0.9500 . ?
C4' C5' 1.395(7) . ?
C4' H4' 0.9500 . ?
C5' C6' 1.400(8) . ?
C5' H5' 0.9500 . ?
C1A C2A 1.393(12) . ?
C1A C6A 1.404(12) . ?
C1A H1A 0.9500 . ?
C2A C3A 1.384(11) . ?
C2A H2AA 0.9500 . ?
C3A C4A 1.372(10) . ?
C3A H3A 0.9500 . ?
C4A C5A 1.382(10) . ?
C4A H4A 0.9500 . ?
C5A C6A 1.397(12) . ?
C5A H5A 0.9500 . ?
C8' C9' 1.590(18) . ?
C8' H8' 1.0000 . ?
C9' H9'A 0.9800 . ?
C9' H9'B 0.9800 . ?
C9' H9'C 0.9800 . ?
C8A C9A 1.545(6) . ?
C8A H8A 1.0000 . ?
C9A H9AA 0.9800 . ?
C9A H9AB 0.9800 . ?
C9A H9AC 0.9800 . ?
C11' C12' 1.545(10) . ?
C11' C13' 1.555(11) . ?
C11' H11' 1.0000 . ?
C12' H12D 0.9800 . ?
C12' H12E 0.9800 . ?
C12' H12F 0.9800 . ?
C13' H13D 0.9800 . ?
C13' H13E 0.9800 . ?
C13' H13F 0.9800 . ?
C24' C25' 1.523(14) . ?
C24' C26' 1.565(19) . ?
C24' H24' 1.0000 . ?
C26' H26D 0.9800 . ?
C26' H26E 0.9800 . ?
C26' H26F 0.9800 . ?
C25' H25D 0.9800 . ?
C25' H25E 0.9800 . ?
C25' H25F 0.9800 . ?
C11A C13A 1.50(3) . ?
C11A C12A 1.50(3) . ?
C11A H11A 1.0000 . ?
C12A H12G 0.9800 . ?
C12A H12H 0.9800 . ?
C12A H12I 0.9800 . ?
C13A H13G 0.9800 . ?
C13A H13H 0.9800 . ?
C13A H13I 0.9800 . ?
C24A C25A 1.517(5) . ?
C24A C26A 1.524(6) . ?
C24A H24A 1.0000 . ?
C25A H25G 0.9800 . ?
C25A H25H 0.9800 . ?
C25A H25I 0.9800 . ?
C26A H26G 0.9800 . ?
C26A H26H 0.9800 . ?
C26A H26I 0.9800 . ?
